data_1544011
loop_
_publ_author_name
'Utko Jozef'
'Canaj Angelos B.'
'Milios Constantinos J.'
'Dobrzynska Danuta'
'Pawlus, Katarzyna'
'Miko\/lajczyk, Alicja'
'Lis, Tadeusz'

_publ_section_title
;
 Constructing anhydrous halide bridged manganese(II) clusters: Synthesis,
 structures and magnetic properties
;
_journal_name_full 'Inorganica Chimica Acta'
_journal_page_first 458
_journal_page_last 464
_journal_paper_doi 10.1016/j.ica.2013.09.017
_journal_volume 409B
_journal_year 2014
_chemical_formula_moiety 'C104 H108 Cl5 K Mn4 O14'
_chemical_formula_sum 'C104 H108 Cl5 K Mn4 O14'
_chemical_formula_weight 2018.01
_space_group_IT_number 14
_symmetry_cell_setting monoclinic
_symmetry_space_group_name_Hall '-P 2yn'
_symmetry_space_group_name_H-M 'P 1 21/n 1'
_atom_sites_solution_hydrogens geom
_atom_sites_solution_primary direct
_atom_sites_solution_secondary difmap
_cell_angle_alpha 90.00
_cell_angle_beta 99.04(3)
_cell_angle_gamma 90.00
_cell_formula_units_Z 4
_cell_length_a 14.388(4)
_cell_length_b 28.901(8)
_cell_length_c 23.224(6)
_cell_measurement_reflns_used 13193
_cell_measurement_temperature 100(2)
_cell_measurement_theta_max 31
_cell_measurement_theta_min 2
_cell_volume 9537(5)
_computing_cell_refinement 'CrysAlis RED; Oxford-Diffraction Poland, 2003'
_computing_data_collection 'CrysAlis CCD; Oxford-Diffraction Poland, 2003'
_computing_data_reduction 'CrysAlis RED; Oxford-Diffraction Poland, 2003'
_computing_structure_refinement 'SHELXL-97 (Sheldrick, 1997)'
_computing_structure_solution 'SHELXS-97 (Sheldrick, 1990)'
_diffrn_ambient_temperature 100(2)
_diffrn_measured_fraction_theta_full 0.966
_diffrn_measured_fraction_theta_max 0.912
_diffrn_measurement_device_type 'Xcalibur with Onyx CCD'
_diffrn_measurement_method '\w and \f'
_diffrn_radiation_monochromator graphite
_diffrn_radiation_source 'fine-focus sealed tube'
_diffrn_radiation_type MoK\a
_diffrn_radiation_wavelength 0.71073
_diffrn_reflns_av_R_equivalents 0.0530
_diffrn_reflns_av_sigmaI/netI 0.1213
_diffrn_reflns_limit_h_max 20
_diffrn_reflns_limit_h_min -20
_diffrn_reflns_limit_k_max 35
_diffrn_reflns_limit_k_min -30
_diffrn_reflns_limit_l_max 33
_diffrn_reflns_limit_l_min -28
_diffrn_reflns_number 56408
_diffrn_reflns_theta_full 25.50
_diffrn_reflns_theta_max 30.57
_diffrn_reflns_theta_min 2.53
_exptl_absorpt_coefficient_mu 0.765
_exptl_absorpt_correction_T_max 0.907
_exptl_absorpt_correction_T_min 0.838
_exptl_absorpt_correction_type analytical
_exptl_absorpt_process_details '(CrysAlis RED; Oxford Diffraction, 2003)'
_exptl_crystal_colour colourless
_exptl_crystal_density_diffrn 1.405
_exptl_crystal_density_method 'not measured'
_exptl_crystal_description block
_exptl_crystal_F_000 4192
_exptl_crystal_size_max 0.25
_exptl_crystal_size_mid 0.24
_exptl_crystal_size_min 0.14
_refine_diff_density_max 0.89
_refine_diff_density_min -0.83
_refine_diff_density_rms 0.075
_refine_ls_extinction_method none
_refine_ls_goodness_of_fit_ref 1.001
_refine_ls_hydrogen_treatment constr
_refine_ls_matrix_type full
_refine_ls_number_parameters 1208
_refine_ls_number_reflns 26707
_refine_ls_number_restraints 132
_refine_ls_restrained_S_all 1.035
_refine_ls_R_factor_all 0.1119
_refine_ls_R_factor_gt 0.0455
_refine_ls_shift/su_max 0.003
_refine_ls_shift/su_mean 0.000
_refine_ls_structure_factor_coef Fsqd
_refine_ls_weighting_details 'calc w=1/[\s^2^(Fo^2^)+(0.016P)^2^] where P=(Fo^2^+2Fc^2^)/3'
_refine_ls_weighting_scheme calc
_refine_ls_wR_factor_gt 0.0703
_refine_ls_wR_factor_ref 0.0776
_reflns_number_gt 13902
_reflns_number_total 26707
_reflns_threshold_expression >2sigma(I)
_cod_data_source_file ICA-2014-409B-458-464-4.txt
_cod_data_source_block 4
_cod_depositor_comments
;
The following automatic conversions were performed:

'_journal_paper_doi' value
'http://dx.doi.org/10.1016/j.ica.2013.09.017' was changed to
'10.1016/j.ica.2013.09.017'.

Automatic conversion script
Id: cif_fix_values 6433 2018-09-21 13:16:33Z andrius 
;
_cod_original_cell_volume 9537(4)
_cod_original_sg_symbol_H-M P2(1)/n
_cod_database_code 1544011

loop_
_symmetry_equiv_pos_as_xyz
'x, y, z'
'x+1/2, -y+1/2, z+1/2'
'-x, -y, -z'
'-x-1/2, y-1/2, -z-1/2'

loop_
_atom_site_label
_atom_site_type_symbol
_atom_site_fract_x
_atom_site_fract_y
_atom_site_fract_z
_atom_site_U_iso_or_equiv
_atom_site_adp_type
_atom_site_occupancy
_atom_site_symmetry_multiplicity
_atom_site_calc_flag
_atom_site_refinement_flags
_atom_site_disorder_assembly
_atom_site_disorder_group
Mn1 Mn 0.24256(2) 0.160017(12) 0.226656(16) 0.01890(9) Uani 1 1 d . . .
Mn2 Mn 0.26576(2) 0.044959(12) 0.287062(16) 0.01842(9) Uani 1 1 d . . .
Mn3 Mn 0.50012(2) 0.072637(13) 0.360077(17) 0.02147(9) Uani 1 1 d . . .
Mn4 Mn 0.47744(2) 0.185899(13) 0.298696(17) 0.02217(9) Uani 1 1 d . . .
K K 0.27899(4) 0.15048(2) 0.40346(3) 0.04082(17) Uani 1 1 d D . .
Cl1 Cl 0.39734(4) 0.10523(2) 0.26211(3) 0.01962(14) Uani 1 1 d . A .
Cl2 Cl 0.15728(4) 0.11297(2) 0.29576(3) 0.02332(14) Uani 1 1 d . A .
Cl3 Cl 0.34733(4) 0.05219(2) 0.39301(3) 0.02594(15) Uani 1 1 d . A .
Cl4 Cl 0.31064(4) 0.21572(2) 0.30501(3) 0.02544(15) Uani 1 1 d . A .
Cl5 Cl 0.49340(4) 0.15553(2) 0.40184(3) 0.02706(15) Uani 1 1 d . A .
O1A O 0.19779(10) 0.11207(6) 0.16050(7) 0.0211(4) Uani 1 1 d . . .
O2A O 0.20973(10) 0.04085(5) 0.19873(7) 0.0209(4) Uani 1 1 d . . .
C1 C 0.18500(15) 0.06936(9) 0.15813(11) 0.0200(6) Uani 1 1 d . . .
C2 C 0.13384(15) 0.04794(8) 0.09992(10) 0.0177(5) Uani 1 1 d . . .
C1A C 0.05877(15) 0.01580(8) 0.11769(10) 0.0187(6) Uani 1 1 d . . .
C2A C -0.00328(16) 0.03324(9) 0.15289(11) 0.0227(6) Uani 1 1 d . . .
H2A H 0.0040 0.0643 0.1662 0.027 Uiso 1 1 calc R . .
C3A C -0.07475(16) 0.00687(9) 0.16894(11) 0.0276(6) Uani 1 1 d . . .
H3A H -0.1166 0.0198 0.1924 0.033 Uiso 1 1 calc R . .
C4A C -0.08496(17) -0.03854(10) 0.15069(12) 0.0304(7) Uani 1 1 d . . .
H4A H -0.1337 -0.0571 0.1617 0.036 Uiso 1 1 calc R . .
C5A C -0.02450(17) -0.05665(9) 0.11655(12) 0.0288(7) Uani 1 1 d . . .
H5A H -0.0315 -0.0879 0.1041 0.035 Uiso 1 1 calc R . .
C6A C 0.04715(16) -0.02984(8) 0.09990(11) 0.0233(6) Uani 1 1 d . . .
H6A H 0.0884 -0.0430 0.0761 0.028 Uiso 1 1 calc R . .
C1B C 0.20671(15) 0.02202(8) 0.06955(11) 0.0185(6) Uani 1 1 d . . .
C2B C 0.29646(16) 0.01071(8) 0.09707(11) 0.0247(6) Uani 1 1 d . . .
H2B H 0.3157 0.0190 0.1367 0.030 Uiso 1 1 calc R . .
C3B C 0.35889(17) -0.01276(9) 0.06694(12) 0.0299(7) Uani 1 1 d . . .
H3B H 0.4198 -0.0207 0.0866 0.036 Uiso 1 1 calc R . .
C4B C 0.33364(17) -0.02451(9) 0.00965(12) 0.0298(7) Uani 1 1 d . . .
H4B H 0.3767 -0.0402 -0.0107 0.036 Uiso 1 1 calc R . .
C5B C 0.24414(17) -0.01324(8) -0.01842(12) 0.0281(6) Uani 1 1 d . . .
H5B H 0.2254 -0.0214 -0.0582 0.034 Uiso 1 1 calc R . .
C6B C 0.18243(16) 0.00972(8) 0.01127(11) 0.0230(6) Uani 1 1 d . . .
H6B H 0.1216 0.0174 -0.0086 0.028 Uiso 1 1 calc R . .
C1C C 0.08923(16) 0.08640(8) 0.05803(10) 0.0181(5) Uani 1 1 d . . .
C2C C -0.00670(16) 0.08984(8) 0.03874(10) 0.0220(6) Uani 1 1 d . . .
H2C H -0.0479 0.0675 0.0510 0.026 Uiso 1 1 calc R . .
C3C C -0.04355(18) 0.12529(9) 0.00180(11) 0.0300(7) Uani 1 1 d . . .
H3C H -0.1096 0.1269 -0.0108 0.036 Uiso 1 1 calc R . .
C4C C 0.01396(19) 0.15802(9) -0.01674(11) 0.0329(7) Uani 1 1 d . . .
H4C H -0.0118 0.1827 -0.0412 0.040 Uiso 1 1 calc R . .
C5C C 0.11063(18) 0.15450(9) 0.00075(11) 0.0300(7) Uani 1 1 d . . .
H5C H 0.1515 0.1766 -0.0124 0.036 Uiso 1 1 calc R . .
C6C C 0.14752(17) 0.11888(8) 0.03738(11) 0.0239(6) Uani 1 1 d . . .
H6C H 0.2138 0.1166 0.0486 0.029 Uiso 1 1 calc R . .
O1B O 0.35784(10) -0.00946(5) 0.27586(7) 0.0229(4) Uani 1 1 d . . .
O2B O 0.50367(10) 0.00643(5) 0.32025(7) 0.0244(4) Uani 1 1 d . . .
C3 C 0.44273(17) -0.01951(9) 0.29196(11) 0.0231(6) Uani 1 1 d . . .
C4 C 0.47715(16) -0.06859(8) 0.27639(11) 0.0224(6) Uani 1 1 d . . .
C1D C 0.52551(17) -0.08860(8) 0.33487(12) 0.0262(6) Uani 1 1 d . . .
C2D C 0.47570(18) -0.08908(9) 0.38139(12) 0.0320(7) Uani 1 1 d . . .
H2D H 0.4133 -0.0773 0.3756 0.038 Uiso 1 1 calc R . .
C3D C 0.5129(2) -0.10595(10) 0.43565(13) 0.0421(8) Uani 1 1 d . . .
H3D H 0.4772 -0.1052 0.4667 0.051 Uiso 1 1 calc R . .
C4D C 0.6011(2) -0.12353(13) 0.44397(15) 0.0752(12) Uani 1 1 d . . .
H4D H 0.6265 -0.1366 0.4806 0.090 Uiso 1 1 calc R . .
C5D C 0.6530(3) -0.12249(15) 0.40029(16) 0.0947(16) Uani 1 1 d . . .
H5D H 0.7158 -0.1338 0.4071 0.114 Uiso 1 1 calc R . .
C6D C 0.6158(2) -0.10512(11) 0.34536(14) 0.0580(10) Uani 1 1 d . . .
H6D H 0.6533 -0.1048 0.3152 0.070 Uiso 1 1 calc R . .
C1E C 0.39568(16) -0.10039(8) 0.24909(11) 0.0239(6) Uani 1 1 d . . .
C2E C 0.33694(17) -0.08619(9) 0.19911(12) 0.0296(7) Uani 1 1 d . . .
H2E H 0.3451 -0.0563 0.1837 0.036 Uiso 1 1 calc R . .
C3E C 0.26647(18) -0.11474(10) 0.17110(13) 0.0368(7) Uani 1 1 d . . .
H3E H 0.2262 -0.1043 0.1372 0.044 Uiso 1 1 calc R . .
C4E C 0.2555(2) -0.15853(10) 0.19293(14) 0.0419(8) Uani 1 1 d . . .
H4E H 0.2074 -0.1784 0.1742 0.050 Uiso 1 1 calc R . .
C5E C 0.3143(2) -0.17336(10) 0.24187(14) 0.0430(8) Uani 1 1 d . . .
H5E H 0.3072 -0.2036 0.2566 0.052 Uiso 1 1 calc R . .
C6E C 0.38349(18) -0.14451(9) 0.26958(12) 0.0326(7) Uani 1 1 d . . .
H6E H 0.4236 -0.1552 0.3034 0.039 Uiso 1 1 calc R . .
C1F C 0.54187(16) -0.06383(9) 0.22995(11) 0.0229(6) Uani 1 1 d . . .
C2F C 0.57708(18) -0.10376(10) 0.20716(12) 0.0356(7) Uani 1 1 d . . .
H2F H 0.5634 -0.1331 0.2221 0.043 Uiso 1 1 calc R . .
C3F C 0.63116(19) -0.10126(11) 0.16344(13) 0.0431(8) Uani 1 1 d . . .
H3F H 0.6551 -0.1289 0.1492 0.052 Uiso 1 1 calc R . .
C4F C 0.65119(17) -0.05956(11) 0.14013(12) 0.0374(8) Uani 1 1 d . . .
H4F H 0.6887 -0.0582 0.1099 0.045 Uiso 1 1 calc R . .
C5F C 0.61639(18) -0.01972(10) 0.16100(12) 0.0353(7) Uani 1 1 d . . .
H5F H 0.6293 0.0094 0.1451 0.042 Uiso 1 1 calc R . .
C6F C 0.56212(16) -0.02214(9) 0.20556(11) 0.0276(6) Uani 1 1 d . . .
H6F H 0.5384 0.0056 0.2196 0.033 Uiso 1 1 calc R . .
O1C O 0.61104(10) 0.15993(6) 0.28965(7) 0.0242(4) Uani 1 1 d . A .
O2C O 0.62625(10) 0.09000(6) 0.33132(7) 0.0247(4) Uani 1 1 d . A .
C5 C 0.65425(16) 0.12294(10) 0.30335(11) 0.0228(6) Uani 1 1 d . . .
C6 C 0.75355(15) 0.11927(9) 0.28404(11) 0.0241(6) Uani 1 1 d . A .
C1G C 0.74328(16) 0.12173(8) 0.21754(11) 0.0220(6) Uani 1 1 d . . .
C2G C 0.82310(17) 0.12532(8) 0.19122(12) 0.0275(6) Uani 1 1 d . A .
H2G H 0.8828 0.1283 0.2150 0.033 Uiso 1 1 calc R . .
C3G C 0.81819(19) 0.12470(9) 0.13168(12) 0.0337(7) Uani 1 1 d . . .
H3G H 0.8738 0.1282 0.1148 0.040 Uiso 1 1 calc R A .
C4G C 0.73254(19) 0.11896(9) 0.09650(12) 0.0352(7) Uani 1 1 d . A .
H4G H 0.7289 0.1181 0.0553 0.042 Uiso 1 1 calc R . .
C5G C 0.65267(19) 0.11448(9) 0.12124(12) 0.0355(7) Uani 1 1 d . . .
H5G H 0.5936 0.1102 0.0971 0.043 Uiso 1 1 calc R A .
C6G C 0.65762(17) 0.11616(9) 0.18136(12) 0.0304(7) Uani 1 1 d . A .
H6G H 0.6016 0.1135 0.1980 0.036 Uiso 1 1 calc R . .
C1H C 0.80676(16) 0.16092(10) 0.31514(12) 0.0312(7) Uani 1 1 d . . .
C2H C 0.83182(18) 0.15995(11) 0.37535(13) 0.0478(9) Uani 1 1 d . A .
H2H H 0.8192 0.1331 0.3964 0.057 Uiso 1 1 calc R . .
C3H C 0.8753(2) 0.19794(13) 0.40546(16) 0.0593(10) Uani 1 1 d . . .
H3H H 0.8930 0.1965 0.4466 0.071 Uiso 1 1 calc R A .
C4H C 0.8926(2) 0.23688(13) 0.37619(17) 0.0625(11) Uani 1 1 d . A .
H4H H 0.9219 0.2627 0.3968 0.075 Uiso 1 1 calc R . .
C5H C 0.8679(2) 0.23873(11) 0.31766(16) 0.0541(10) Uani 1 1 d . . .
H5H H 0.8804 0.2660 0.2973 0.065 Uiso 1 1 calc R A .
C6H C 0.82425(18) 0.20109(10) 0.28660(14) 0.0409(8) Uani 1 1 d . A .
H6H H 0.8065 0.2032 0.2455 0.049 Uiso 1 1 calc R . .
C1I C 0.80389(16) 0.07299(9) 0.30018(11) 0.0257(6) Uani 1 1 d . . .
C2I C 0.75544(17) 0.03152(9) 0.28967(12) 0.0331(7) Uani 1 1 d . A .
H2I H 0.6896 0.0322 0.2761 0.040 Uiso 1 1 calc R . .
C3I C 0.80016(19) -0.01052(10) 0.29839(13) 0.0417(8) Uani 1 1 d . . .
H3I H 0.7651 -0.0383 0.2908 0.050 Uiso 1 1 calc R A .
C4I C 0.89531(19) -0.01261(11) 0.31803(13) 0.0453(8) Uani 1 1 d . A .
H4I H 0.9260 -0.0416 0.3252 0.054 Uiso 1 1 calc R . .
C5I C 0.94542(19) 0.02808(11) 0.32722(14) 0.0478(9) Uani 1 1 d . . .
H5I H 1.0115 0.0270 0.3397 0.057 Uiso 1 1 calc R A .
C6I C 0.90050(17) 0.07061(10) 0.31850(12) 0.0360(7) Uani 1 1 d . A .
H6I H 0.9361 0.0983 0.3251 0.043 Uiso 1 1 calc R . .
O1D O 0.31487(10) 0.19335(5) 0.16713(7) 0.0228(4) Uani 1 1 d . A .
O2D O 0.46160(11) 0.20691(6) 0.21138(8) 0.0272(4) Uani 1 1 d . A .
C7 C 0.39707(17) 0.20863(8) 0.16859(12) 0.0216(6) Uani 1 1 d . . .
C8 C 0.41946(16) 0.23039(8) 0.11077(11) 0.0239(6) Uani 1 1 d . A .
C1J C 0.33098(17) 0.25807(8) 0.08384(12) 0.0253(6) Uani 1 1 d . . .
C2J C 0.28997(18) 0.28873(8) 0.11861(13) 0.0326(7) Uani 1 1 d . A .
H2J H 0.3160 0.2916 0.1587 0.039 Uiso 1 1 calc R . .
C3J C 0.21285(19) 0.31495(9) 0.09657(14) 0.0389(8) Uani 1 1 d . . .
H3J H 0.1866 0.3358 0.1212 0.047 Uiso 1 1 calc R A .
C4J C 0.2132(2) 0.28078(10) 0.00392(14) 0.0478(8) Uani 1 1 d . . .
H4J H 0.1866 0.2777 -0.0360 0.057 Uiso 1 1 calc R A .
C5J C 0.1736(2) 0.31102(10) 0.03880(14) 0.0424(8) Uani 1 1 d . A .
H5J H 0.1201 0.3289 0.0233 0.051 Uiso 1 1 calc R . .
C6J C 0.29149(18) 0.25456(9) 0.02642(13) 0.0379(7) Uani 1 1 d . A .
H6J H 0.3180 0.2339 0.0016 0.046 Uiso 1 1 calc R . .
C1K C 0.43808(16) 0.19089(9) 0.06995(11) 0.0253(6) Uani 1 1 d . . .
C2K C 0.49018(17) 0.19921(10) 0.02536(12) 0.0338(7) Uani 1 1 d . A .
H2K H 0.5173 0.2289 0.0221 0.041 Uiso 1 1 calc R . .
C3K C 0.50314(19) 0.16468(10) -0.01453(12) 0.0391(8) Uani 1 1 d . . .
H3K H 0.5389 0.1711 -0.0447 0.047 Uiso 1 1 calc R A .
C4K C 0.46464(18) 0.12147(10) -0.01066(12) 0.0372(8) Uani 1 1 d . A .
H4K H 0.4735 0.0980 -0.0379 0.045 Uiso 1 1 calc R . .
C5K C 0.41300(18) 0.11271(10) 0.03338(13) 0.0359(7) Uani 1 1 d . . .
H5K H 0.3860 0.0830 0.0365 0.043 Uiso 1 1 calc R A .
C6K C 0.40020(16) 0.14699(9) 0.07327(12) 0.0300(7) Uani 1 1 d . A .
H6K H 0.3648 0.1403 0.1035 0.036 Uiso 1 1 calc R . .
C1L C 0.50660(17) 0.26166(10) 0.12461(12) 0.0307(7) Uani 1 1 d . . .
C2L C 0.59324(18) 0.24170(11) 0.14569(13) 0.0411(8) Uani 1 1 d . A .
H2L H 0.5978 0.2090 0.1490 0.049 Uiso 1 1 calc R . .
C3L C 0.6723(2) 0.26821(13) 0.16182(14) 0.0599(11) Uani 1 1 d . . .
H3L H 0.7310 0.2538 0.1753 0.072 Uiso 1 1 calc R A .
C4L C 0.6665(3) 0.31558(14) 0.15846(16) 0.0706(12) Uani 1 1 d . A .
H4L H 0.7206 0.3339 0.1713 0.085 Uiso 1 1 calc R . .
C5L C 0.5829(3) 0.33643(12) 0.13667(17) 0.0668(11) Uani 1 1 d . . .
H5L H 0.5791 0.3692 0.1335 0.080 Uiso 1 1 calc R A .
C6L C 0.5031(2) 0.30913(10) 0.11910(14) 0.0465(9) Uani 1 1 d . A .
H6L H 0.4455 0.3236 0.1031 0.056 Uiso 1 1 calc R . .
O11 O 0.12027(11) 0.20347(6) 0.19594(7) 0.0276(4) Uani 1 1 d D . .
C11 C 0.04479(16) 0.21542(9) 0.22630(12) 0.0348(7) Uani 1 1 d D . .
H11A H 0.0672 0.2365 0.2591 0.042 Uiso 1 1 calc R . .
H11B H 0.0186 0.1873 0.2421 0.042 Uiso 1 1 calc R . .
C21 C -0.03002(17) 0.23921(9) 0.18227(13) 0.0391(8) Uani 1 1 d D . .
H21A H -0.0865 0.2194 0.1728 0.047 Uiso 1 1 calc R . .
H21B H -0.0489 0.2691 0.1977 0.047 Uiso 1 1 calc R . .
C31 C 0.01713(17) 0.24655(9) 0.12902(12) 0.0345(7) Uani 1 1 d D . .
H31A H -0.0288 0.2443 0.0926 0.041 Uiso 1 1 calc R . .
H31B H 0.0488 0.2770 0.1303 0.041 Uiso 1 1 calc R . .
C41 C 0.08768(17) 0.20743(8) 0.13375(11) 0.0287(6) Uani 1 1 d D . .
H41A H 0.0576 0.1784 0.1178 0.034 Uiso 1 1 calc R . .
H41B H 0.1404 0.2149 0.1126 0.034 Uiso 1 1 calc R . .
O12 O 0.17282(11) -0.00998(5) 0.31245(7) 0.0238(4) Uani 1 1 d . . .
C12 C 0.13069(18) -0.04177(8) 0.26737(12) 0.0334(7) Uani 1 1 d . . .
H12A H 0.1676 -0.0425 0.2348 0.040 Uiso 1 1 calc R . .
H12B H 0.0654 -0.0323 0.2519 0.040 Uiso 1 1 calc R . .
C22 C 0.1318(3) -0.08859(10) 0.29647(15) 0.0652(11) Uani 1 1 d . . .
H22A H 0.1868 -0.1070 0.2892 0.078 Uiso 1 1 calc R . .
H22B H 0.0736 -0.1061 0.2821 0.078 Uiso 1 1 calc R . .
C32 C 0.1380(2) -0.07753(10) 0.36059(14) 0.0494(9) Uani 1 1 d . . .
H32A H 0.0749 -0.0720 0.3711 0.059 Uiso 1 1 calc R . .
H32B H 0.1692 -0.1028 0.3851 0.059 Uiso 1 1 calc R . .
C42 C 0.1950(2) -0.03522(9) 0.36688(13) 0.0411(8) Uani 1 1 d . . .
H42A H 0.1797 -0.0163 0.3997 0.049 Uiso 1 1 calc R . .
H42B H 0.2628 -0.0430 0.3746 0.049 Uiso 1 1 calc R . .
O13 O 0.58576(11) 0.05331(7) 0.44441(8) 0.0355(5) Uani 1 1 d . . .
C13 C 0.67632(18) 0.07497(10) 0.46614(13) 0.0400(8) Uani 1 1 d . . .
H13A H 0.6822 0.0813 0.5085 0.048 Uiso 1 1 calc R . .
H13B H 0.6833 0.1044 0.4455 0.048 Uiso 1 1 calc R . .
C23 C 0.74950(19) 0.04037(11) 0.45404(14) 0.0480(9) Uani 1 1 d . . .
H23A H 0.7983 0.0361 0.4887 0.058 Uiso 1 1 calc R . .
H23B H 0.7801 0.0505 0.4209 0.058 Uiso 1 1 calc R . .
C33 C 0.6943(3) -0.00375(12) 0.4394(2) 0.0888(15) Uani 1 1 d . . .
H33A H 0.6881 -0.0108 0.3973 0.107 Uiso 1 1 calc R . .
H33B H 0.7252 -0.0302 0.4619 0.107 Uiso 1 1 calc R . .
C43 C 0.6009(2) 0.00611(11) 0.45648(15) 0.0589(10) Uani 1 1 d . . .
H43A H 0.5512 -0.0129 0.4334 0.071 Uiso 1 1 calc R . .
H43B H 0.6017 -0.0003 0.4984 0.071 Uiso 1 1 calc R . .
O14 O 0.5336(5) 0.2536(4) 0.3244(6) 0.0307(15) Uani 0.70 1 d PD A 1
C14 C 0.6194(3) 0.26417(18) 0.3548(2) 0.0546(15) Uani 0.70 1 d PD A 1
H14A H 0.6663 0.2412 0.3462 0.065 Uiso 0.70 1 calc PR A 1
H14B H 0.6169 0.2631 0.3971 0.065 Uiso 0.70 1 calc PR A 1
C24 C 0.6482(7) 0.3119(3) 0.3382(8) 0.062(3) Uani 0.70 1 d PD A 1
H24A H 0.6689 0.3308 0.3734 0.074 Uiso 0.70 1 calc PR A 1
H24B H 0.7002 0.3101 0.3149 0.074 Uiso 0.70 1 calc PR A 1
C34 C 0.5622(10) 0.3317(3) 0.3031(8) 0.075(3) Uani 0.70 1 d PD A 1
H34A H 0.5392 0.3588 0.3230 0.091 Uiso 0.70 1 calc PR A 1
H34B H 0.5742 0.3412 0.2640 0.091 Uiso 0.70 1 calc PR A 1
C44 C 0.4968(6) 0.2946(4) 0.2992(4) 0.102(4) Uani 0.70 1 d PD A 1
H44A H 0.4430 0.3041 0.3183 0.122 Uiso 0.70 1 calc PR A 1
H44B H 0.4724 0.2888 0.2576 0.122 Uiso 0.70 1 calc PR A 1
O54 O 0.5430(12) 0.2559(9) 0.3161(14) 0.0307(15) Uani 0.30 1 d PD A 2
C54 C 0.6411(8) 0.2588(4) 0.3200(6) 0.0546(15) Uani 0.30 1 d PD A 2
H54A H 0.6618 0.2474 0.2839 0.065 Uiso 0.30 1 calc PR A 2
H54B H 0.6731 0.2407 0.3536 0.065 Uiso 0.30 1 calc PR A 2
C64 C 0.6616(18) 0.3106(7) 0.329(2) 0.062(3) Uani 0.30 1 d PD A 2
H64A H 0.6898 0.3174 0.3694 0.074 Uiso 0.30 1 calc PR A 2
H64B H 0.7045 0.3216 0.3022 0.074 Uiso 0.30 1 calc PR A 2
C74 C 0.566(2) 0.3325(7) 0.314(2) 0.075(3) Uani 0.30 1 d PD A 2
H74A H 0.5367 0.3386 0.3489 0.091 Uiso 0.30 1 calc PR A 2
H74B H 0.5678 0.3615 0.2912 0.091 Uiso 0.30 1 calc PR A 2
C84 C 0.5175(12) 0.2952(7) 0.2779(7) 0.029(4) Uani 0.30 1 d PD A 2
H84A H 0.4486 0.3000 0.2702 0.035 Uiso 0.30 1 calc PR A 2
H84B H 0.5415 0.2918 0.2405 0.035 Uiso 0.30 1 calc PR A 2
O15 O 0.2323(3) 0.22105(11) 0.45830(18) 0.0879(15) Uani 0.768(4) 1 d PD A 3
C15 C 0.2729(6) 0.23347(19) 0.5110(3) 0.127(3) Uani 0.768(4) 1 d PD A 3
H15A H 0.3397 0.2237 0.5173 0.153 Uiso 0.768(4) 1 calc PR A 3
H15B H 0.2412 0.2180 0.5407 0.153 Uiso 0.768(4) 1 calc PR A 3
C25 C 0.2670(4) 0.28482(15) 0.5176(2) 0.0796(19) Uani 0.768(4) 1 d PD A 3
H25A H 0.3273 0.2978 0.5375 0.096 Uiso 0.768(4) 1 calc PR A 3
H25B H 0.2161 0.2935 0.5397 0.096 Uiso 0.768(4) 1 calc PR A 3
C35 C 0.2457(3) 0.30093(12) 0.45516(17) 0.0427(11) Uani 0.768(4) 1 d PD A 3
H35A H 0.3041 0.3036 0.4378 0.051 Uiso 0.768(4) 1 calc PR A 3
H35B H 0.2134 0.3313 0.4524 0.051 Uiso 0.768(4) 1 calc PR A 3
C45 C 0.1799(3) 0.26230(16) 0.4242(2) 0.0669(15) Uani 0.768(4) 1 d PD A 3
H45A H 0.1141 0.2654 0.4313 0.080 Uiso 0.768(4) 1 calc PR A 3
H45B H 0.1816 0.2607 0.3818 0.080 Uiso 0.768(4) 1 calc PR A 3
O55 O 0.1925(7) 0.2151(4) 0.4506(6) 0.074 Uiso 0.232(4) 1 d PD A 4
C55 C 0.2087(10) 0.2240(5) 0.5096(5) 0.050(5) Uiso 0.232(4) 1 d PD A 4
H55A H 0.2332 0.1958 0.5310 0.061 Uiso 0.232(4) 1 calc PR A 4
H55B H 0.1490 0.2327 0.5229 0.061 Uiso 0.232(4) 1 calc PR A 4
C65 C 0.2800(11) 0.2632(6) 0.5226(5) 0.0796(19) Uani 0.23 1 d PD A 4
H65A H 0.3249 0.2579 0.5589 0.096 Uiso 0.232(4) 1 calc PR A 4
H65B H 0.2493 0.2937 0.5243 0.096 Uiso 0.232(4) 1 calc PR A 4
C75 C 0.3261(6) 0.2577(4) 0.4678(5) 0.0427(11) Uani 0.23 1 d PD A 4
H75A H 0.3580 0.2275 0.4657 0.051 Uiso 0.232(4) 1 calc PR A 4
H75B H 0.3686 0.2835 0.4617 0.051 Uiso 0.232(4) 1 calc PR A 4
C85 C 0.2246(8) 0.2605(5) 0.4266(5) 0.0669(15) Uani 0.23 1 d PD A 4
H85A H 0.1867 0.2875 0.4353 0.080 Uiso 0.232(4) 1 calc PR A 4
H85B H 0.2286 0.2591 0.3845 0.080 Uiso 0.232(4) 1 calc PR A 4
O16 O 0.1635(4) 0.1158(3) 0.4733(2) 0.0573(11) Uani 0.70 1 d PD A 5
C16 C 0.1381(4) 0.07146(16) 0.4575(3) 0.0683(17) Uani 0.70 1 d PD A 5
H16A H 0.1919 0.0500 0.4676 0.082 Uiso 0.70 1 calc PR A 5
H16B H 0.1150 0.0694 0.4151 0.082 Uiso 0.70 1 calc PR A 5
C26 C 0.0593(6) 0.0602(2) 0.4927(3) 0.082(3) Uani 0.70 1 d PD A 5
H26A H 0.0203 0.0340 0.4754 0.098 Uiso 0.70 1 calc PR A 5
H26B H 0.0847 0.0530 0.5339 0.098 Uiso 0.70 1 calc PR A 5
C36 C 0.0047(3) 0.10491(18) 0.4873(3) 0.0756(17) Uani 0.70 1 d PD A 5
H36A H -0.0178 0.1124 0.5244 0.091 Uiso 0.70 1 calc PR A 5
H36B H -0.0502 0.1028 0.4559 0.091 Uiso 0.70 1 calc PR A 5
C46 C 0.0736(3) 0.14134(15) 0.4729(3) 0.0767(18) Uani 0.70 1 d PD A 5
H46A H 0.0519 0.1552 0.4341 0.092 Uiso 0.70 1 calc PR A 5
H46B H 0.0812 0.1662 0.5026 0.092 Uiso 0.70 1 calc PR A 5
O56 O 0.1486(11) 0.1129(6) 0.4642(6) 0.0573(11) Uani 0.30 1 d PD A 6
C56 C 0.0831(9) 0.0858(5) 0.4307(4) 0.074(5) Uiso 0.30 1 d PD A 6
H56A H 0.1136 0.0680 0.4024 0.089 Uiso 0.30 1 calc PR A 6
H56B H 0.0337 0.1056 0.4086 0.089 Uiso 0.30 1 calc PR A 6
C66 C 0.0390(16) 0.0528(5) 0.4696(7) 0.082(3) Uani 0.30 1 d PD A 6
H66A H -0.0247 0.0430 0.4511 0.098 Uiso 0.30 1 calc PR A 6
H66B H 0.0787 0.0250 0.4794 0.098 Uiso 0.30 1 calc PR A 6
C76 C 0.0351(8) 0.0822(5) 0.5225(5) 0.0756(17) Uani 0.30 1 d PD A 6
H76A H 0.0387 0.0631 0.5582 0.091 Uiso 0.30 1 calc PR A 6
H76B H -0.0231 0.1010 0.5180 0.091 Uiso 0.30 1 calc PR A 6
C86 C 0.1220(8) 0.1127(4) 0.5244(5) 0.090(4) Uiso 0.30 1 d PD A 6
H86A H 0.1082 0.1445 0.5363 0.107 Uiso 0.30 1 calc PR A 6
H86B H 0.1744 0.1002 0.5530 0.107 Uiso 0.30 1 calc PR A 6

loop_
_atom_site_aniso_label
_atom_site_aniso_U_11
_atom_site_aniso_U_22
_atom_site_aniso_U_33
_atom_site_aniso_U_23
_atom_site_aniso_U_13
_atom_site_aniso_U_12
Mn1 0.01764(17) 0.0201(2) 0.0193(2) -0.00029(17) 0.00382(16) -0.00117(16)
Mn2 0.01652(17) 0.0206(2) 0.0176(2) 0.00195(17) 0.00101(16) 0.00129(15)
Mn3 0.01623(18) 0.0298(2) 0.0181(2) -0.00068(18) 0.00164(16) 0.00146(16)
Mn4 0.01782(18) 0.0259(2) 0.0230(2) -0.00293(19) 0.00370(17) -0.00159(16)
K 0.0349(3) 0.0513(5) 0.0370(4) -0.0079(3) 0.0080(3) 0.0013(3)
Cl1 0.0177(3) 0.0222(4) 0.0185(3) -0.0007(3) 0.0013(2) -0.0008(2)
Cl2 0.0196(3) 0.0274(4) 0.0240(4) 0.0020(3) 0.0067(3) 0.0025(3)
Cl3 0.0208(3) 0.0389(4) 0.0181(3) 0.0035(3) 0.0031(3) 0.0007(3)
Cl4 0.0232(3) 0.0242(4) 0.0294(4) -0.0062(3) 0.0053(3) 0.0010(3)
Cl5 0.0243(3) 0.0371(4) 0.0194(3) -0.0068(3) 0.0020(3) -0.0009(3)
O1A 0.0243(9) 0.0170(10) 0.0209(10) -0.0003(8) -0.0002(8) -0.0034(8)
O2A 0.0213(8) 0.0228(10) 0.0177(10) 0.0015(8) -0.0001(7) 0.0007(7)
C1 0.0116(11) 0.0305(18) 0.0183(14) -0.0003(13) 0.0032(10) 0.0005(11)
C2 0.0169(11) 0.0200(15) 0.0152(13) -0.0027(11) -0.0002(10) -0.0025(10)
C1A 0.0153(11) 0.0219(16) 0.0171(14) 0.0030(12) -0.0033(10) 0.0009(10)
C2A 0.0220(12) 0.0239(16) 0.0221(15) -0.0013(12) 0.0028(11) 0.0005(11)
C3A 0.0200(12) 0.0411(19) 0.0227(15) 0.0047(14) 0.0065(11) 0.0023(12)
C4A 0.0216(13) 0.039(2) 0.0290(17) 0.0109(14) -0.0015(12) -0.0069(12)
C5A 0.0329(15) 0.0247(17) 0.0269(16) -0.0004(13) -0.0016(13) -0.0087(12)
C6A 0.0220(12) 0.0266(17) 0.0204(15) 0.0005(12) 0.0002(11) -0.0013(11)
C1B 0.0194(12) 0.0154(15) 0.0206(14) 0.0029(11) 0.0025(11) -0.0015(10)
C2B 0.0231(13) 0.0282(17) 0.0214(15) -0.0028(12) -0.0005(11) 0.0018(11)
C3B 0.0214(13) 0.0354(18) 0.0311(17) -0.0018(14) -0.0018(12) 0.0048(12)
C4B 0.0291(14) 0.0332(18) 0.0284(17) -0.0042(14) 0.0090(13) 0.0064(12)
C5B 0.0332(15) 0.0310(17) 0.0199(15) -0.0046(13) 0.0029(12) 0.0010(12)
C6B 0.0228(13) 0.0270(16) 0.0184(14) 0.0006(12) 0.0009(11) 0.0015(11)
C1C 0.0233(12) 0.0163(15) 0.0141(13) -0.0056(11) 0.0013(11) -0.0014(10)
C2C 0.0243(13) 0.0230(16) 0.0181(14) -0.0003(12) 0.0010(11) 0.0017(11)
C3C 0.0254(14) 0.0372(18) 0.0254(16) 0.0002(14) -0.0023(12) 0.0083(13)
C4C 0.0454(17) 0.0308(18) 0.0205(16) 0.0052(13) -0.0016(13) 0.0108(14)
C5C 0.0392(16) 0.0275(18) 0.0233(16) 0.0033(13) 0.0049(13) -0.0023(13)
C6C 0.0247(13) 0.0251(17) 0.0214(15) 0.0002(13) 0.0016(11) -0.0009(11)
O1B 0.0189(8) 0.0215(10) 0.0270(11) 0.0003(8) -0.0008(8) 0.0035(7)
O2B 0.0202(9) 0.0262(11) 0.0260(11) -0.0018(8) 0.0013(8) 0.0007(8)
C3 0.0252(13) 0.0274(17) 0.0178(14) 0.0075(12) 0.0069(11) 0.0027(12)
C4 0.0234(12) 0.0229(16) 0.0208(14) 0.0011(12) 0.0032(11) 0.0060(11)
C1D 0.0272(14) 0.0246(17) 0.0250(16) 0.0015(13) -0.0015(12) 0.0070(12)
C2D 0.0298(14) 0.0358(18) 0.0303(17) 0.0043(14) 0.0040(13) 0.0006(13)
C3D 0.0460(18) 0.052(2) 0.0280(18) 0.0073(16) 0.0049(15) -0.0002(16)
C4D 0.070(3) 0.121(3) 0.035(2) 0.040(2) 0.011(2) 0.050(2)
C5D 0.068(3) 0.174(4) 0.044(3) 0.039(3) 0.012(2) 0.082(3)
C6D 0.0481(19) 0.095(3) 0.033(2) 0.0173(19) 0.0141(16) 0.0393(19)
C1E 0.0241(13) 0.0202(16) 0.0272(16) 0.0012(13) 0.0034(12) 0.0060(11)
C2E 0.0337(15) 0.0201(17) 0.0337(17) 0.0000(13) 0.0011(13) 0.0024(12)
C3E 0.0371(16) 0.034(2) 0.0359(19) -0.0022(15) -0.0045(14) 0.0029(14)
C4E 0.0488(19) 0.028(2) 0.048(2) -0.0088(16) 0.0038(16) -0.0075(15)
C5E 0.059(2) 0.0239(19) 0.044(2) -0.0029(16) 0.0030(17) -0.0018(15)
C6E 0.0394(16) 0.0234(18) 0.0337(18) -0.0011(14) 0.0012(14) 0.0031(13)
C1F 0.0206(12) 0.0266(17) 0.0195(15) -0.0004(12) -0.0024(11) 0.0038(11)
C2F 0.0419(16) 0.0366(19) 0.0294(17) 0.0033(14) 0.0092(14) 0.0118(14)
C3F 0.0445(18) 0.054(2) 0.0328(19) -0.0092(17) 0.0109(15) 0.0174(16)
C4F 0.0240(14) 0.067(2) 0.0216(16) -0.0073(16) 0.0035(12) -0.0018(15)
C5F 0.0296(15) 0.048(2) 0.0282(17) 0.0008(15) 0.0038(13) -0.0105(14)
C6F 0.0221(13) 0.0344(18) 0.0255(16) -0.0049(13) 0.0015(12) -0.0017(12)
O1C 0.0181(8) 0.0303(11) 0.0239(10) -0.0035(9) 0.0023(8) 0.0007(8)
O2C 0.0174(8) 0.0320(12) 0.0249(11) -0.0017(9) 0.0036(8) -0.0006(8)
C5 0.0171(12) 0.0361(19) 0.0138(14) -0.0088(13) -0.0018(11) -0.0029(12)
C6 0.0151(12) 0.0373(18) 0.0196(15) -0.0069(13) 0.0017(11) -0.0035(11)
C1G 0.0232(13) 0.0209(15) 0.0216(15) -0.0064(12) 0.0026(11) -0.0012(11)
C2G 0.0229(13) 0.0328(17) 0.0272(17) -0.0065(13) 0.0047(12) -0.0008(11)
C3G 0.0368(16) 0.0379(19) 0.0295(17) -0.0018(14) 0.0153(14) 0.0024(13)
C4G 0.0480(18) 0.0351(19) 0.0225(16) -0.0074(14) 0.0054(14) 0.0089(14)
C5G 0.0361(16) 0.0393(19) 0.0284(17) -0.0112(14) -0.0035(14) 0.0016(13)
C6G 0.0249(13) 0.0408(19) 0.0254(16) -0.0088(14) 0.0043(12) -0.0012(12)
C1H 0.0165(12) 0.050(2) 0.0288(17) -0.0146(15) 0.0074(12) -0.0039(12)
C2H 0.0288(15) 0.081(3) 0.0335(19) -0.0190(18) 0.0049(14) -0.0123(16)
C3H 0.0355(18) 0.102(3) 0.040(2) -0.036(2) 0.0035(16) -0.0153(19)
C4H 0.0333(17) 0.090(3) 0.068(3) -0.051(2) 0.0166(19) -0.0235(18)
C5H 0.0447(19) 0.056(2) 0.066(3) -0.032(2) 0.0218(18) -0.0232(17)
C6H 0.0349(16) 0.049(2) 0.040(2) -0.0222(17) 0.0107(15) -0.0139(15)
C1I 0.0184(12) 0.0412(18) 0.0185(14) -0.0016(13) 0.0053(11) 0.0037(12)
C2I 0.0198(13) 0.046(2) 0.0341(18) -0.0084(15) 0.0056(12) 0.0068(13)
C3I 0.0351(16) 0.046(2) 0.046(2) -0.0044(16) 0.0138(15) 0.0039(15)
C4I 0.0366(17) 0.057(2) 0.045(2) 0.0186(17) 0.0151(16) 0.0200(16)
C5I 0.0212(14) 0.071(2) 0.050(2) 0.0144(19) 0.0032(15) 0.0115(16)
C6I 0.0201(13) 0.055(2) 0.0328(18) 0.0047(15) 0.0027(12) 0.0017(13)
O1D 0.0215(9) 0.0231(10) 0.0244(10) 0.0032(8) 0.0050(8) -0.0022(7)
O2D 0.0217(9) 0.0326(12) 0.0275(11) 0.0046(9) 0.0045(8) -0.0022(8)
C7 0.0267(13) 0.0137(15) 0.0261(16) 0.0007(12) 0.0092(12) 0.0010(11)
C8 0.0236(13) 0.0243(16) 0.0245(15) 0.0041(12) 0.0053(12) -0.0012(11)
C1J 0.0282(14) 0.0180(16) 0.0309(17) 0.0076(13) 0.0087(13) -0.0020(11)
C2J 0.0361(16) 0.0237(17) 0.0382(19) 0.0020(14) 0.0065(14) -0.0033(13)
C3J 0.0418(17) 0.0239(18) 0.055(2) 0.0066(16) 0.0186(16) 0.0056(14)
C4J 0.0491(19) 0.055(2) 0.039(2) 0.0153(17) 0.0068(16) 0.0123(16)
C5J 0.0398(17) 0.038(2) 0.051(2) 0.0229(17) 0.0121(16) 0.0110(14)
C6J 0.0382(16) 0.041(2) 0.0363(19) 0.0105(15) 0.0113(15) 0.0120(14)
C1K 0.0197(12) 0.0324(18) 0.0232(15) 0.0020(13) 0.0014(11) 0.0040(12)
C2K 0.0300(15) 0.0381(19) 0.0333(18) 0.0061(15) 0.0049(13) 0.0061(13)
C3K 0.0357(16) 0.057(2) 0.0261(17) 0.0042(16) 0.0091(14) 0.0161(15)
C4K 0.0325(15) 0.047(2) 0.0285(18) -0.0122(15) -0.0058(14) 0.0106(14)
C5K 0.0276(14) 0.0384(19) 0.040(2) -0.0116(15) 0.0008(14) -0.0009(13)
C6K 0.0232(13) 0.0355(18) 0.0313(17) -0.0044(14) 0.0046(12) -0.0028(13)
C1L 0.0301(14) 0.0350(19) 0.0290(17) 0.0015(14) 0.0105(13) -0.0104(13)
C2L 0.0317(16) 0.054(2) 0.0374(19) 0.0110(16) 0.0059(14) -0.0137(15)
C3L 0.0374(18) 0.092(3) 0.048(2) 0.025(2) 0.0000(17) -0.0266(19)
C4L 0.060(2) 0.086(3) 0.063(3) 0.005(2) 0.001(2) -0.051(2)
C5L 0.076(3) 0.049(2) 0.076(3) -0.004(2) 0.015(2) -0.031(2)
C6L 0.0466(19) 0.041(2) 0.053(2) 0.0016(17) 0.0125(17) -0.0168(15)
O11 0.0229(9) 0.0351(12) 0.0255(11) 0.0007(9) 0.0060(8) 0.0075(8)
C11 0.0266(14) 0.0404(19) 0.0396(19) 0.0020(15) 0.0123(13) 0.0076(13)
C21 0.0282(15) 0.0344(19) 0.056(2) 0.0084(16) 0.0111(15) 0.0087(13)
C31 0.0287(14) 0.0324(18) 0.0407(19) 0.0065(15) -0.0002(14) 0.0040(13)
C41 0.0319(14) 0.0264(17) 0.0268(17) -0.0005(13) 0.0011(13) 0.0028(12)
O12 0.0242(9) 0.0213(10) 0.0252(11) 0.0059(9) 0.0014(8) -0.0009(7)
C12 0.0339(15) 0.0298(18) 0.0355(18) 0.0004(15) 0.0023(14) -0.0075(13)
C22 0.121(3) 0.026(2) 0.054(3) -0.0042(18) 0.031(2) -0.018(2)
C32 0.054(2) 0.038(2) 0.055(2) 0.0181(17) 0.0032(18) -0.0059(16)
C42 0.0472(18) 0.041(2) 0.0343(19) 0.0168(15) 0.0043(15) -0.0032(15)
O13 0.0259(10) 0.0491(14) 0.0294(12) 0.0081(10) -0.0015(9) 0.0034(9)
C13 0.0331(16) 0.051(2) 0.0325(18) -0.0094(16) -0.0037(14) 0.0035(14)
C23 0.0288(15) 0.075(3) 0.038(2) -0.0012(18) -0.0007(14) 0.0142(16)
C33 0.068(3) 0.075(3) 0.117(4) -0.038(3) -0.004(3) 0.023(2)
C43 0.064(2) 0.052(3) 0.050(2) 0.0058(19) -0.023(2) -0.0089(19)
O14 0.0284(17) 0.0271(16) 0.039(4) -0.0043(17) 0.0128(19) -0.0112(14)
C14 0.042(3) 0.050(3) 0.063(4) -0.011(3) -0.017(3) -0.011(2)
C24 0.046(4) 0.056(3) 0.085(7) -0.018(3) 0.016(4) -0.033(2)
C34 0.092(3) 0.047(3) 0.091(7) 0.000(3) 0.025(4) -0.015(2)
C44 0.063(6) 0.037(5) 0.188(13) 0.009(8) -0.036(7) -0.015(4)
O54 0.0284(17) 0.0271(16) 0.039(4) -0.0043(17) 0.0128(19) -0.0112(14)
C54 0.042(3) 0.050(3) 0.063(4) -0.011(3) -0.017(3) -0.011(2)
C64 0.046(4) 0.056(3) 0.085(7) -0.018(3) 0.016(4) -0.033(2)
C74 0.092(3) 0.047(3) 0.091(7) 0.000(3) 0.025(4) -0.015(2)
C84 0.042(8) 0.015(8) 0.032(7) -0.002(5) 0.007(6) -0.007(6)
O15 0.153(4) 0.036(2) 0.080(3) -0.025(2) 0.037(3) -0.055(2)
C15 0.216(10) 0.052(5) 0.096(6) 0.000(4) -0.033(6) -0.038(5)
C25 0.119(4) 0.021(3) 0.084(4) -0.012(3) -0.031(3) 0.027(3)
C35 0.045(2) 0.037(3) 0.045(3) 0.000(2) 0.001(2) -0.0180(18)
C45 0.049(3) 0.067(3) 0.094(4) -0.012(3) 0.040(3) 0.012(3)
C65 0.119(4) 0.021(3) 0.084(4) -0.012(3) -0.031(3) 0.027(3)
C75 0.045(2) 0.037(3) 0.045(3) 0.000(2) 0.001(2) -0.0180(18)
C85 0.049(3) 0.067(3) 0.094(4) -0.012(3) 0.040(3) 0.012(3)
O16 0.026(2) 0.097(2) 0.045(2) -0.0066(18) -0.0078(19) -0.0057(16)
C16 0.092(4) 0.034(3) 0.090(5) 0.005(3) 0.048(4) 0.002(3)
C26 0.083(5) 0.073(4) 0.101(7) 0.025(4) 0.053(5) 0.013(3)
C36 0.038(3) 0.111(5) 0.078(5) 0.009(3) 0.008(3) 0.006(3)
C46 0.043(3) 0.060(4) 0.134(6) 0.011(4) 0.036(3) 0.014(3)
O56 0.026(2) 0.097(2) 0.045(2) -0.0066(18) -0.0078(19) -0.0057(16)
C66 0.083(5) 0.073(4) 0.101(7) 0.025(4) 0.053(5) 0.013(3)
C76 0.038(3) 0.111(5) 0.078(5) 0.009(3) 0.008(3) 0.006(3)

loop_
_atom_type_symbol
_atom_type_description
_atom_type_scat_dispersion_real
_atom_type_scat_dispersion_imag
_atom_type_scat_source
C C 0.0033 0.0016 'International Tables Vol C Tables 4.2.6.8 and 6.1.1.4'
H H 0.0000 0.0000 'International Tables Vol C Tables 4.2.6.8 and 6.1.1.4'
O O 0.0106 0.0060 'International Tables Vol C Tables 4.2.6.8 and 6.1.1.4'
Mn Mn 0.3368 0.7283 'International Tables Vol C Tables 4.2.6.8 and 6.1.1.4'
Cl Cl 0.1484 0.1585 'International Tables Vol C Tables 4.2.6.8 and 6.1.1.4'
K K 0.2009 0.2494 'International Tables Vol C Tables 4.2.6.8 and 6.1.1.4'

loop_
_geom_angle_atom_site_label_1
_geom_angle_atom_site_label_2
_geom_angle_atom_site_label_3
_geom_angle
_geom_angle_site_symmetry_1
_geom_angle_site_symmetry_3
O1D Mn1 O1A 86.99(7) . .
O1D Mn1 O11 88.75(6) . .
O1A Mn1 O11 90.09(7) . .
O1D Mn1 Cl4 90.33(5) . .
O1A Mn1 Cl4 175.03(5) . .
O11 Mn1 Cl4 94.04(5) . .
O1D Mn1 Cl2 175.33(5) . .
O1A Mn1 Cl2 89.19(5) . .
O11 Mn1 Cl2 93.96(5) . .
Cl4 Mn1 Cl2 93.27(3) . .
O1D Mn1 Cl1 89.98(5) . .
O1A Mn1 Cl1 88.85(5) . .
O11 Mn1 Cl1 178.39(5) . .
Cl4 Mn1 Cl1 86.95(3) . .
Cl2 Mn1 Cl1 87.24(3) . .
O1D Mn1 K 134.44(5) . .
O1A Mn1 K 132.22(5) . .
O11 Mn1 K 109.73(5) . .
Cl4 Mn1 K 48.53(2) . .
Cl2 Mn1 K 47.86(2) . .
Cl1 Mn1 K 71.87(3) . .
O2A Mn2 O1B 89.40(7) . .
O2A Mn2 O12 93.72(6) . .
O1B Mn2 O12 85.13(6) . .
O2A Mn2 Cl2 88.56(5) . .
O1B Mn2 Cl2 176.81(5) . .
O12 Mn2 Cl2 97.44(5) . .
O2A Mn2 Cl3 175.28(5) . .
O1B Mn2 Cl3 88.70(5) . .
O12 Mn2 Cl3 90.42(5) . .
Cl2 Mn2 Cl3 93.15(3) . .
O2A Mn2 Cl1 90.08(5) . .
O1B Mn2 Cl1 88.82(5) . .
O12 Mn2 Cl1 172.82(4) . .
Cl2 Mn2 Cl1 88.74(3) . .
Cl3 Mn2 Cl1 85.57(3) . .
O2A Mn2 K 131.90(5) . .
O1B Mn2 K 132.92(5) . .
O12 Mn2 K 109.17(5) . .
Cl2 Mn2 K 47.95(3) . .
Cl3 Mn2 K 48.16(2) . .
Cl1 Mn2 K 72.38(3) . .
O2C Mn3 O2B 89.75(6) . .
O2C Mn3 O13 87.30(7) . .
O2B Mn3 O13 96.28(7) . .
O2C Mn3 Cl3 179.07(5) . .
O2B Mn3 Cl3 90.16(5) . .
O13 Mn3 Cl3 93.63(6) . .
O2C Mn3 Cl5 89.03(5) . .
O2B Mn3 Cl5 176.28(5) . .
O13 Mn3 Cl5 87.16(5) . .
Cl3 Mn3 Cl5 91.01(3) . .
O2C Mn3 Cl1 92.03(5) . .
O2B Mn3 Cl1 89.70(5) . .
O13 Mn3 Cl1 173.97(5) . .
Cl3 Mn3 Cl1 87.05(3) . .
Cl5 Mn3 Cl1 86.83(3) . .
O2D Mn4 O1C 88.21(7) . .
O2D Mn4 O14 89.1(3) . .
O1C Mn4 O14 92.4(2) . .
O2D Mn4 O54 83.8(8) . .
O1C Mn4 O54 88.5(6) . .
O14 Mn4 O54 6.5(11) . .
O2D Mn4 Cl5 176.41(5) . .
O1C Mn4 Cl5 91.28(6) . .
O14 Mn4 Cl5 94.4(3) . .
O54 Mn4 Cl5 99.7(8) . .
O2D Mn4 Cl4 89.86(5) . .
O1C Mn4 Cl4 177.19(5) . .
O14 Mn4 Cl4 89.6(2) . .
O54 Mn4 Cl4 93.3(6) . .
Cl5 Mn4 Cl4 90.51(4) . .
O2D Mn4 Cl1 88.24(5) . .
O1C Mn4 Cl1 90.70(5) . .
O14 Mn4 Cl1 175.8(2) . .
O54 Mn4 Cl1 172.0(8) . .
Cl5 Mn4 Cl1 88.21(3) . .
Cl4 Mn4 Cl1 87.19(3) . .
O15 K O55 13.4(2) . .
O15 K O16 76.15(17) . .
O55 K O16 68.3(3) . .
O15 K O56 78.7(4) . .
O55 K O56 69.7(5) . .
O16 K O56 6.0(4) . .
O15 K Cl2 122.45(11) . .
O55 K Cl2 110.8(3) . .
O16 K Cl2 91.89(11) . .
O56 K Cl2 86.0(3) . .
O15 K Cl3 154.79(10) . .
O55 K Cl3 153.8(3) . .
O16 K Cl3 86.44(17) . .
O56 K Cl3 85.8(4) . .
Cl2 K Cl3 75.54(3) . .
O15 K Cl4 87.83(9) . .
O55 K Cl4 90.5(3) . .
O16 K Cl4 149.36(18) . .
O56 K Cl4 145.5(4) . .
Cl2 K Cl4 74.73(3) . .
Cl3 K Cl4 115.52(3) . .
O15 K Cl5 108.06(10) . .
O55 K Cl5 121.3(2) . .
O16 K Cl5 137.39(16) . .
O56 K Cl5 142.1(4) . .
Cl2 K Cl5 117.14(3) . .
Cl3 K Cl5 72.92(2) . .
Cl4 K Cl5 72.27(3) . .
O15 K C85 21.7(3) . .
O55 K C85 26.0(3) . .
O16 K C85 94.3(3) . .
O56 K C85 95.6(4) . .
Cl2 K C85 110.81(19) . .
Cl3 K C85 173.56(19) . .
Cl4 K C85 66.3(2) . .
Cl5 K C85 102.50(19) . .
O15 K C16 97.62(12) . .
O55 K C16 88.5(3) . .
O16 K C16 21.96(14) . .
O56 K C16 18.9(4) . .
Cl2 K C16 76.38(11) . .
Cl3 K C16 67.78(8) . .
Cl4 K C16 148.66(12) . .
Cl5 K C16 133.27(10) . .
C85 K C16 114.1(2) . .
O15 K C75 28.03(19) . .
O55 K C75 40.9(3) . .
O16 K C75 99.8(2) . .
O56 K C75 103.6(4) . .
Cl2 K C75 136.70(19) . .
Cl3 K C75 146.15(18) . .
Cl4 K C75 74.2(2) . .
Cl5 K C75 80.50(16) . .
C85 K C75 27.45(16) . .
C16 K C75 121.8(2) . .
O15 K C15 18.25(13) . .
O55 K C15 29.2(3) . .
O16 K C15 74.70(18) . .
O56 K C15 78.9(3) . .
Cl2 K C15 140.04(12) . .
Cl3 K C15 138.63(9) . .
Cl4 K C15 97.80(11) . .
Cl5 K C15 96.55(15) . .
C85 K C15 36.2(2) . .
C16 K C15 96.53(16) . .
C75 K C15 25.4(2) . .
Mn4 Cl1 Mn3 83.35(3) . .
Mn4 Cl1 Mn2 140.72(3) . .
Mn3 Cl1 Mn2 84.44(3) . .
Mn4 Cl1 Mn1 83.21(3) . .
Mn3 Cl1 Mn1 140.23(3) . .
Mn2 Cl1 Mn1 82.75(3) . .
Mn2 Cl2 Mn1 90.01(3) . .
Mn2 Cl2 K 93.44(3) . .
Mn1 Cl2 K 93.21(3) . .
Mn3 Cl3 Mn2 91.00(3) . .
Mn3 Cl3 K 96.58(3) . .
Mn2 Cl3 K 92.75(3) . .
Mn1 Cl4 Mn4 90.29(3) . .
Mn1 Cl4 K 93.42(3) . .
Mn4 Cl4 K 94.93(3) . .
Mn4 Cl5 Mn3 88.25(3) . .
Mn4 Cl5 K 94.91(4) . .
Mn3 Cl5 K 93.26(3) . .
C1 O1A Mn1 135.50(16) . .
C1 O2A Mn2 135.93(16) . .
O1A C1 O2A 126.2(2) . .
O1A C1 C2 118.4(2) . .
O2A C1 C2 115.3(2) . .
C1A C2 C1B 112.8(2) . .
C1A C2 C1C 111.40(18) . .
C1B C2 C1C 107.77(19) . .
C1A C2 C1 105.30(19) . .
C1B C2 C1 109.00(18) . .
C1C C2 C1 110.60(19) . .
C6A C1A C2A 117.4(2) . .
C6A C1A C2 123.7(2) . .
C2A C1A C2 118.8(2) . .
C3A C2A C1A 122.1(2) . .
C3A C2A H2A 118.9 . .
C1A C2A H2A 118.9 . .
C2A C3A C4A 119.4(2) . .
C2A C3A H3A 120.3 . .
C4A C3A H3A 120.3 . .
C5A C4A C3A 119.6(2) . .
C5A C4A H4A 120.2 . .
C3A C4A H4A 120.2 . .
C4A C5A C6A 120.9(3) . .
C4A C5A H5A 119.5 . .
C6A C5A H5A 119.5 . .
C1A C6A C5A 120.5(2) . .
C1A C6A H6A 119.8 . .
C5A C6A H6A 119.8 . .
C2B C1B C6B 117.5(2) . .
C2B C1B C2 123.6(2) . .
C6B C1B C2 118.9(2) . .
C1B C2B C3B 120.6(2) . .
C1B C2B H2B 119.7 . .
C3B C2B H2B 119.7 . .
C4B C3B C2B 121.0(2) . .
C4B C3B H3B 119.5 . .
C2B C3B H3B 119.5 . .
C3B C4B C5B 119.0(2) . .
C3B C4B H4B 120.5 . .
C5B C4B H4B 120.5 . .
C6B C5B C4B 120.1(2) . .
C6B C5B H5B 119.9 . .
C4B C5B H5B 119.9 . .
C5B C6B C1B 121.8(2) . .
C5B C6B H6B 119.1 . .
C1B C6B H6B 119.1 . .
C2C C1C C6C 117.6(2) . .
C2C C1C C2 123.2(2) . .
C6C C1C C2 119.2(2) . .
C1C C2C C3C 121.2(2) . .
C1C C2C H2C 119.4 . .
C3C C2C H2C 119.4 . .
C4C C3C C2C 120.9(2) . .
C4C C3C H3C 119.6 . .
C2C C3C H3C 119.6 . .
C3C C4C C5C 118.9(2) . .
C3C C4C H4C 120.5 . .
C5C C4C H4C 120.5 . .
C6C C5C C4C 120.2(2) . .
C6C C5C H5C 119.9 . .
C4C C5C H5C 119.9 . .
C5C C6C C1C 121.2(2) . .
C5C C6C H6C 119.4 . .
C1C C6C H6C 119.4 . .
C3 O1B Mn2 137.80(16) . .
C3 O2B Mn3 134.45(15) . .
O1B C3 O2B 125.7(2) . .
O1B C3 C4 118.0(2) . .
O2B C3 C4 116.2(2) . .
C1F C4 C1D 114.4(2) . .
C1F C4 C1E 105.6(2) . .
C1D C4 C1E 110.3(2) . .
C1F C4 C3 109.3(2) . .
C1D C4 C3 104.6(2) . .
C1E C4 C3 112.77(19) . .
C6D C1D C2D 116.7(3) . .
C6D C1D C4 124.9(3) . .
C2D C1D C4 118.3(2) . .
C3D C2D C1D 122.8(3) . .
C3D C2D H2D 118.6 . .
C1D C2D H2D 118.6 . .
C4D C3D C2D 119.0(3) . .
C4D C3D H3D 120.5 . .
C2D C3D H3D 120.5 . .
C5D C4D C3D 120.1(3) . .
C5D C4D H4D 120.0 . .
C3D C4D H4D 120.0 . .
C4D C5D C6D 121.1(3) . .
C4D C5D H5D 119.5 . .
C6D C5D H5D 119.5 . .
C1D C6D C5D 120.3(3) . .
C1D C6D H6D 119.9 . .
C5D C6D H6D 119.9 . .
C6E C1E C2E 117.9(2) . .
C6E C1E C4 122.5(2) . .
C2E C1E C4 119.4(2) . .
C1E C2E C3E 121.4(2) . .
C1E C2E H2E 119.3 . .
C3E C2E H2E 119.3 . .
C4E C3E C2E 119.3(3) . .
C4E C3E H3E 120.3 . .
C2E C3E H3E 120.3 . .
C5E C4E C3E 119.9(3) . .
C5E C4E H4E 120.1 . .
C3E C4E H4E 120.1 . .
C4E C5E C6E 120.2(3) . .
C4E C5E H5E 119.9 . .
C6E C5E H5E 119.9 . .
C5E C6E C1E 121.3(3) . .
C5E C6E H6E 119.4 . .
C1E C6E H6E 119.4 . .
C6F C1F C2F 116.9(3) . .
C6F C1F C4 123.7(2) . .
C2F C1F C4 119.2(2) . .
C3F C2F C1F 121.2(3) . .
C3F C2F H2F 119.4 . .
C1F C2F H2F 119.4 . .
C4F C3F C2F 121.1(3) . .
C4F C3F H3F 119.4 . .
C2F C3F H3F 119.4 . .
C3F C4F C5F 119.1(3) . .
C3F C4F H4F 120.4 . .
C5F C4F H4F 120.4 . .
C4F C5F C6F 119.9(3) . .
C4F C5F H5F 120.1 . .
C6F C5F H5F 120.1 . .
C1F C6F C5F 121.8(3) . .
C1F C6F H6F 119.1 . .
C5F C6F H6F 119.1 . .
C5 O1C Mn4 134.72(16) . .
C5 O2C Mn3 135.49(16) . .
O1C C5 O2C 126.3(2) . .
O1C C5 C6 115.1(2) . .
O2C C5 C6 118.6(2) . .
C1G C6 C1I 104.7(2) . .
C1G C6 C1H 113.5(2) . .
C1I C6 C1H 112.6(2) . .
C1G C6 C5 109.75(19) . .
C1I C6 C5 113.9(2) . .
C1H C6 C5 102.76(19) . .
C2G C1G C6G 117.4(2) . .
C2G C1G C6 119.5(2) . .
C6G C1G C6 122.8(2) . .
C3G C2G C1G 121.8(2) . .
C3G C2G H2G 119.1 . .
C1G C2G H2G 119.1 . .
C2G C3G C4G 119.9(3) . .
C2G C3G H3G 120.1 . .
C4G C3G H3G 120.1 . .
C5G C4G C3G 119.6(3) . .
C5G C4G H4G 120.2 . .
C3G C4G H4G 120.2 . .
C4G C5G C6G 120.3(3) . .
C4G C5G H5G 119.8 . .
C6G C5G H5G 119.8 . .
C1G C6G C5G 120.9(3) . .
C1G C6G H6G 119.5 . .
C5G C6G H6G 119.5 . .
C6H C1H C2H 117.6(3) . .
C6H C1H C6 123.1(3) . .
C2H C1H C6 119.1(3) . .
C1H C2H C3H 120.9(3) . .
C1H C2H H2H 119.5 . .
C3H C2H H2H 119.5 . .
C4H C3H C2H 120.3(3) . .
C4H C3H H3H 119.9 . .
C2H C3H H3H 119.9 . .
C5H C4H C3H 119.8(3) . .
C5H C4H H4H 120.1 . .
C3H C4H H4H 120.1 . .
C4H C5H C6H 120.9(3) . .
C4H C5H H5H 119.5 . .
C6H C5H H5H 119.5 . .
C1H C6H C5H 120.5(3) . .
C1H C6H H6H 119.7 . .
C5H C6H H6H 119.7 . .
C2I C1I C6I 117.5(2) . .
C2I C1I C6 120.2(2) . .
C6I C1I C6 121.8(2) . .
C3I C2I C1I 121.8(2) . .
C3I C2I H2I 119.1 . .
C1I C2I H2I 119.1 . .
C4I C3I C2I 120.4(3) . .
C4I C3I H3I 119.8 . .
C2I C3I H3I 119.8 . .
C3I C4I C5I 118.9(3) . .
C3I C4I H4I 120.5 . .
C5I C4I H4I 120.5 . .
C4I C5I C6I 120.8(3) . .
C4I C5I H5I 119.6 . .
C6I C5I H5I 119.6 . .
C5I C6I C1I 120.6(3) . .
C5I C6I H6I 119.7 . .
C1I C6I H6I 119.7 . .
C7 O1D Mn1 135.01(17) . .
C7 O2D Mn4 137.35(16) . .
O2D C7 O1D 125.8(2) . .
O2D C7 C8 118.2(2) . .
O1D C7 C8 116.0(2) . .
C1K C8 C1L 110.5(2) . .
C1K C8 C1J 110.3(2) . .
C1L C8 C1J 111.8(2) . .
C1K C8 C7 108.1(2) . .
C1L C8 C7 109.2(2) . .
C1J C8 C7 106.7(2) . .
C6J C1J C2J 117.6(2) . .
C6J C1J C8 122.9(2) . .
C2J C1J C8 119.4(2) . .
C3J C2J C1J 121.8(3) . .
C3J C2J H2J 119.1 . .
C1J C2J H2J 119.1 . .
C2J C3J C5J 120.1(3) . .
C2J C3J H3J 120.0 . .
C5J C3J H3J 120.0 . .
C5J C4J C6J 120.8(3) . .
C5J C4J H4J 119.6 . .
C6J C4J H4J 119.6 . .
C4J C5J C3J 118.9(3) . .
C4J C5J H5J 120.6 . .
C3J C5J H5J 120.6 . .
C1J C6J C4J 120.9(3) . .
C1J C6J H6J 119.5 . .
C4J C6J H6J 119.5 . .
C6K C1K C2K 117.5(2) . .
C6K C1K C8 122.5(2) . .
C2K C1K C8 119.9(2) . .
C1K C2K C3K 121.0(3) . .
C1K C2K H2K 119.5 . .
C3K C2K H2K 119.5 . .
C4K C3K C2K 120.6(3) . .
C4K C3K H3K 119.7 . .
C2K C3K H3K 119.7 . .
C3K C4K C5K 119.0(3) . .
C3K C4K H4K 120.5 . .
C5K C4K H4K 120.5 . .
C4K C5K C6K 120.5(3) . .
C4K C5K H5K 119.8 . .
C6K C5K H5K 119.8 . .
C1K C6K C5K 121.4(3) . .
C1K C6K H6K 119.3 . .
C5K C6K H6K 119.3 . .
C6L C1L C2L 117.6(2) . .
C6L C1L C8 123.3(2) . .
C2L C1L C8 119.1(2) . .
C3L C2L C1L 121.5(3) . .
C3L C2L H2L 119.2 . .
C1L C2L H2L 119.2 . .
C4L C3L C2L 120.0(3) . .
C4L C3L H3L 120.0 . .
C2L C3L H3L 120.0 . .
C5L C4L C3L 120.2(3) . .
C5L C4L H4L 119.9 . .
C3L C4L H4L 119.9 . .
C4L C5L C6L 119.5(3) . .
C4L C5L H5L 120.3 . .
C6L C5L H5L 120.3 . .
C1L C6L C5L 121.2(3) . .
C1L C6L H6L 119.4 . .
C5L C6L H6L 119.4 . .
C11 O11 C41 108.70(17) . .
C11 O11 Mn1 127.82(15) . .
C41 O11 Mn1 119.17(13) . .
O11 C11 C21 106.8(2) . .
O11 C11 H11A 110.4 . .
C21 C11 H11A 110.4 . .
O11 C11 H11B 110.4 . .
C21 C11 H11B 110.4 . .
H11A C11 H11B 108.6 . .
C31 C21 C11 104.5(2) . .
C31 C21 H21A 110.8 . .
C11 C21 H21A 110.8 . .
C31 C21 H21B 110.8 . .
C11 C21 H21B 110.8 . .
H21A C21 H21B 108.9 . .
C41 C31 C21 102.6(2) . .
C41 C31 H31A 111.3 . .
C21 C31 H31A 111.3 . .
C41 C31 H31B 111.3 . .
C21 C31 H31B 111.3 . .
H31A C31 H31B 109.2 . .
O11 C41 C31 103.9(2) . .
O11 C41 H41A 111.0 . .
C31 C41 H41A 111.0 . .
O11 C41 H41B 111.0 . .
C31 C41 H41B 111.0 . .
H41A C41 H41B 109.0 . .
C42 O12 C12 108.65(18) . .
C42 O12 Mn2 122.21(14) . .
C12 O12 Mn2 117.56(15) . .
O12 C12 C22 105.7(2) . .
O12 C12 H12A 110.6 . .
C22 C12 H12A 110.6 . .
O12 C12 H12B 110.6 . .
C22 C12 H12B 110.6 . .
H12A C12 H12B 108.7 . .
C12 C22 C32 104.2(2) . .
C12 C22 H22A 110.9 . .
C32 C22 H22A 110.9 . .
C12 C22 H22B 110.9 . .
C32 C22 H22B 110.9 . .
H22A C22 H22B 108.9 . .
C42 C32 C22 102.7(3) . .
C42 C32 H32A 111.2 . .
C22 C32 H32A 111.2 . .
C42 C32 H32B 111.2 . .
C22 C32 H32B 111.2 . .
H32A C32 H32B 109.1 . .
O12 C42 C32 106.8(2) . .
O12 C42 H42A 110.4 . .
C32 C42 H42A 110.4 . .
O12 C42 H42B 110.4 . .
C32 C42 H42B 110.4 . .
H42A C42 H42B 108.6 . .
C43 O13 C13 104.20(19) . .
C43 O13 Mn3 117.99(17) . .
C13 O13 Mn3 122.60(16) . .
O13 C13 C23 105.2(2) . .
O13 C13 H13A 110.7 . .
C23 C13 H13A 110.7 . .
O13 C13 H13B 110.7 . .
C23 C13 H13B 110.7 . .
H13A C13 H13B 108.8 . .
C13 C23 C33 104.1(2) . .
C13 C23 H23A 110.9 . .
C33 C23 H23A 110.9 . .
C13 C23 H23B 110.9 . .
C33 C23 H23B 110.9 . .
H23A C23 H23B 109.0 . .
C43 C33 C23 104.1(3) . .
C43 C33 H33A 110.9 . .
C23 C33 H33A 110.9 . .
C43 C33 H33B 110.9 . .
C23 C33 H33B 110.9 . .
H33A C33 H33B 109.0 . .
O13 C43 C33 104.6(3) . .
O13 C43 H43A 110.8 . .
C33 C43 H43A 110.8 . .
O13 C43 H43B 110.8 . .
C33 C43 H43B 110.8 . .
H43A C43 H43B 108.9 . .
C14 O14 C44 106.3(7) . .
C14 O14 Mn4 128.2(6) . .
C44 O14 Mn4 123.6(7) . .
O14 C14 C24 109.8(6) . .
O14 C14 H14A 109.7 . .
C24 C14 H14A 109.7 . .
O14 C14 H14B 109.7 . .
C24 C14 H14B 109.7 . .
H14A C14 H14B 108.2 . .
C34 C24 C14 104.7(6) . .
C34 C24 H24A 110.8 . .
C14 C24 H24A 110.8 . .
C34 C24 H24B 110.8 . .
C14 C24 H24B 110.8 . .
H24A C24 H24B 108.9 . .
C44 C34 C24 103.3(7) . .
C44 C34 H34A 111.1 . .
C24 C34 H34A 111.1 . .
C44 C34 H34B 111.1 . .
C24 C34 H34B 111.1 . .
H34A C34 H34B 109.1 . .
O14 C44 C34 114.4(7) . .
O14 C44 H44A 108.7 . .
C34 C44 H44A 108.7 . .
O14 C44 H44B 108.7 . .
C34 C44 H44B 108.7 . .
H44A C44 H44B 107.6 . .
C54 O54 C84 98.5(13) . .
C54 O54 Mn4 117.2(17) . .
C84 O54 Mn4 122.5(17) . .
O54 C54 C64 103.8(14) . .
O54 C54 H54A 111.0 . .
C64 C54 H54A 111.0 . .
O54 C54 H54B 111.0 . .
C64 C54 H54B 111.0 . .
H54A C54 H54B 109.0 . .
C74 C64 C54 103.3(12) . .
C74 C64 H64A 111.1 . .
C54 C64 H64A 111.1 . .
C74 C64 H64B 111.1 . .
C54 C64 H64B 111.1 . .
H64A C64 H64B 109.1 . .
C84 C74 C64 99.0(17) . .
C84 C74 H74A 112.0 . .
C64 C74 H74A 112.0 . .
C84 C74 H74B 112.0 . .
C64 C74 H74B 112.0 . .
H74A C74 H74B 109.7 . .
O54 C84 C74 100.2(16) . .
O54 C84 H84A 111.7 . .
C74 C84 H84A 111.7 . .
O54 C84 H84B 111.7 . .
C74 C84 H84B 111.7 . .
H84A C84 H84B 109.5 . .
C15 O15 C45 111.8(3) . .
C15 O15 K 124.6(4) . .
C45 O15 K 120.2(3) . .
O15 C15 C25 109.9(4) . .
O15 C15 H15A 109.7 . .
C25 C15 H15A 109.7 . .
O15 C15 H15B 109.7 . .
C25 C15 H15B 109.7 . .
H15A C15 H15B 108.2 . .
C15 C25 C35 102.3(4) . .
C15 C25 H25A 111.3 . .
C35 C25 H25A 111.3 . .
C15 C25 H25B 111.3 . .
C35 C25 H25B 111.3 . .
H25A C25 H25B 109.2 . .
C25 C35 C45 103.8(3) . .
C25 C35 H35A 111.0 . .
C45 C35 H35A 111.0 . .
C25 C35 H35B 111.0 . .
C45 C35 H35B 111.0 . .
H35A C35 H35B 109.0 . .
O15 C45 C35 95.9(3) . .
O15 C45 H45A 112.6 . .
C35 C45 H45A 112.6 . .
O15 C45 H45B 112.6 . .
C35 C45 H45B 112.6 . .
H45A C45 H45B 110.1 . .
C55 O55 C85 100.9(7) . .
C55 O55 K 122.6(10) . .
C85 O55 K 105.9(8) . .
O55 C55 C65 109.7(7) . .
O55 C55 H55A 109.7 . .
C65 C55 H55A 109.7 . .
O55 C55 H55B 109.7 . .
C65 C55 H55B 109.7 . .
H55A C55 H55B 108.2 . .
C55 C65 C75 97.1(7) . .
C55 C65 H65A 112.3 . .
C75 C65 H65A 112.3 . .
C55 C65 H65B 112.3 . .
C75 C65 H65B 112.3 . .
H65A C65 H65B 109.9 . .
C65 C75 C85 91.0(7) . .
C65 C75 H75A 113.5 . .
C85 C75 H75A 113.5 . .
C65 C75 H75B 113.5 . .
C85 C75 H75B 113.5 . .
H75A C75 H75B 110.8 . .
O55 C85 C75 92.2(7) . .
O55 C85 K 48.1(6) . .
C75 C85 K 80.5(7) . .
O55 C85 H85A 113.3 . .
C75 C85 H85A 113.3 . .
O55 C85 H85B 113.3 . .
C75 C85 H85B 113.3 . .
H85A C85 H85B 110.6 . .
C16 O16 C46 105.5(4) . .
C16 O16 K 110.6(3) . .
C46 O16 K 115.5(4) . .
O16 C16 C26 104.2(4) . .
O16 C16 K 47.4(2) . .
C26 C16 K 150.3(3) . .
O16 C16 H16A 110.9 . .
C26 C16 H16A 110.9 . .
O16 C16 H16B 110.9 . .
C26 C16 H16B 110.9 . .
H16A C16 H16B 108.9 . .
C36 C26 C16 101.1(4) . .
C36 C26 H26A 111.6 . .
C16 C26 H26A 111.6 . .
C36 C26 H26B 111.6 . .
C16 C26 H26B 111.6 . .
H26A C26 H26B 109.4 . .
C26 C36 C46 105.2(4) . .
C26 C36 H36A 110.7 . .
C46 C36 H36A 110.7 . .
C26 C36 H36B 110.7 . .
C46 C36 H36B 110.7 . .
H36A C36 H36B 108.8 . .
O16 C46 C36 104.6(4) . .
O16 C46 H46A 110.8 . .
C36 C46 H46A 110.8 . .
O16 C46 H46B 110.8 . .
C36 C46 H46B 110.8 . .
H46A C46 H46B 108.9 . .
C56 O56 C86 105.8(6) . .
C56 O56 K 113.5(7) . .
C86 O56 K 140.7(7) . .
O56 C56 C66 109.6(8) . .
O56 C56 H56A 109.8 . .
C66 C56 H56A 109.8 . .
O56 C56 H56B 109.8 . .
C66 C56 H56B 109.8 . .
H56A C56 H56B 108.2 . .
C76 C66 C56 101.7(7) . .
C76 C66 H66A 111.4 . .
C56 C66 H66A 111.4 . .
C76 C66 H66B 111.4 . .
C56 C66 H66B 111.4 . .
H66A C66 H66B 109.3 . .
C66 C76 C86 102.4(7) . .
C66 C76 H76A 111.3 . .
C86 C76 H76A 111.3 . .
C66 C76 H76B 111.3 . .
C86 C76 H76B 111.3 . .
H76A C76 H76B 109.2 . .
O56 C86 C76 107.6(6) . .
O56 C86 H86A 110.2 . .
C76 C86 H86A 110.2 . .
O56 C86 H86B 110.2 . .
C76 C86 H86B 110.2 . .
H86A C86 H86B 108.5 . .

loop_
_geom_bond_atom_site_label_1
_geom_bond_atom_site_label_2
_geom_bond_distance
_geom_bond_site_symmetry_2
Mn1 O1D 2.0912(17) .
Mn1 O1A 2.0940(17) .
Mn1 O11 2.1881(16) .
Mn1 Cl4 2.5105(9) .
Mn1 Cl2 2.5590(9) .
Mn1 Cl1 2.7510(9) .
Mn1 K 4.0663(13) .
Mn2 O2A 2.0864(18) .
Mn2 O1B 2.0988(16) .
Mn2 O12 2.2146(16) .
Mn2 Cl2 2.5377(8) .
Mn2 Cl3 2.5628(11) .
Mn2 Cl1 2.7016(8) .
Mn2 K 4.0599(11) .
Mn3 O2C 2.0908(17) .
Mn3 O2B 2.1292(17) .
Mn3 O13 2.2154(19) .
Mn3 Cl3 2.5091(10) .
Mn3 Cl5 2.5920(10) .
Mn3 Cl1 2.6821(11) .
Mn4 O2D 2.0946(18) .
Mn4 O1C 2.1046(17) .
Mn4 O14 2.164(11) .
Mn4 O54 2.24(2) .
Mn4 Cl5 2.5275(10) .
Mn4 Cl4 2.5758(9) .
Mn4 Cl1 2.6791(9) .
K O15 2.550(3) .
K O55 2.582(8) .
K O16 2.692(4) .
K O56 2.741(7) .
K Cl2 3.0202(13) .
K Cl3 3.0282(12) .
K Cl4 3.0526(11) .
K Cl5 3.0945(12) .
K C85 3.338(16) .
K C16 3.421(5) .
K C75 3.460(12) .
K C15 3.474(6) .
O1A C1 1.248(3) .
O2A C1 1.260(3) .
C1 C2 1.562(3) .
C2 C1A 1.530(3) .
C2 C1B 1.546(3) .
C2 C1C 1.548(3) .
C1A C6A 1.384(3) .
C1A C2A 1.396(3) .
C2A C3A 1.377(3) .
C2A H2A 0.9500 .
C3A C4A 1.380(3) .
C3A H3A 0.9500 .
C4A C5A 1.370(4) .
C4A H4A 0.9500 .
C5A C6A 1.392(3) .
C5A H5A 0.9500 .
C6A H6A 0.9500 .
C1B C2B 1.387(3) .
C1B C6B 1.390(3) .
C2B C3B 1.398(3) .
C2B H2B 0.9500 .
C3B C4B 1.366(3) .
C3B H3B 0.9500 .
C4B C5B 1.388(3) .
C4B H4B 0.9500 .
C5B C6B 1.377(3) .
C5B H5B 0.9500 .
C6B H6B 0.9500 .
C1C C2C 1.386(3) .
C1C C6C 1.393(3) .
C2C C3C 1.387(3) .
C2C H2C 0.9500 .
C3C C4C 1.370(3) .
C3C H3C 0.9500 .
C4C C5C 1.390(3) .
C4C H4C 0.9500 .
C5C C6C 1.387(3) .
C5C H5C 0.9500 .
C6C H6C 0.9500 .
O1B C3 1.254(3) .
O2B C3 1.258(3) .
C3 C4 1.563(3) .
C4 C1F 1.538(3) .
C4 C1D 1.538(3) .
C4 C1E 1.545(3) .
C1D C6D 1.370(3) .
C1D C2D 1.387(4) .
C2D C3D 1.378(4) .
C2D H2D 0.9500 .
C3D C4D 1.352(4) .
C3D H3D 0.9500 .
C4D C5D 1.351(5) .
C4D H4D 0.9500 .
C5D C6D 1.397(4) .
C5D H5D 0.9500 .
C6D H6D 0.9500 .
C1E C6E 1.382(3) .
C1E C2E 1.386(3) .
C2E C3E 1.387(3) .
C2E H2E 0.9500 .
C3E C4E 1.382(4) .
C3E H3E 0.9500 .
C4E C5E 1.374(4) .
C4E H4E 0.9500 .
C5E C6E 1.378(3) .
C5E H5E 0.9500 .
C6E H6E 0.9500 .
C1F C6F 1.382(3) .
C1F C2F 1.397(3) .
C2F C3F 1.375(4) .
C2F H2F 0.9500 .
C3F C4F 1.370(4) .
C3F H3F 0.9500 .
C4F C5F 1.374(4) .
C4F H4F 0.9500 .
C5F C6F 1.393(4) .
C5F H5F 0.9500 .
C6F H6F 0.9500 .
O1C C5 1.252(3) .
O2C C5 1.254(3) .
C5 C6 1.567(3) .
C6 C1G 1.530(3) .
C6 C1I 1.539(3) .
C6 C1H 1.544(3) .
C1G C2G 1.387(3) .
C1G C6G 1.388(3) .
C2G C3G 1.374(4) .
C2G H2G 0.9500 .
C3G C4G 1.377(3) .
C3G H3G 0.9500 .
C4G C5G 1.369(4) .
C4G H4G 0.9500 .
C5G C6G 1.388(4) .
C5G H5G 0.9500 .
C6G H6G 0.9500 .
C1H C6H 1.379(4) .
C1H C2H 1.389(4) .
C2H C3H 1.396(4) .
C2H H2H 0.9500 .
C3H C4H 1.358(5) .
C3H H3H 0.9500 .
C4H C5H 1.351(4) .
C4H H4H 0.9500 .
C5H C6H 1.398(4) .
C5H H5H 0.9500 .
C6H H6H 0.9500 .
C1I C2I 1.389(3) .
C1I C6I 1.390(3) .
C2I C3I 1.375(3) .
C2I H2I 0.9500 .
C3I C4I 1.375(4) .
C3I H3I 0.9500 .
C4I C5I 1.378(4) .
C4I H4I 0.9500 .
C5I C6I 1.389(4) .
C5I H5I 0.9500 .
C6I H6I 0.9500 .
O1D C7 1.258(3) .
O2D C7 1.250(3) .
C7 C8 1.562(3) .
C8 C1K 1.534(3) .
C8 C1L 1.538(3) .
C8 C1J 1.550(3) .
C1J C6J 1.369(4) .
C1J C2J 1.391(3) .
C2J C3J 1.374(3) .
C2J H2J 0.9500 .
C3J C5J 1.376(4) .
C3J H3J 0.9500 .
C4J C5J 1.374(4) .
C4J C6J 1.390(3) .
C4J H4J 0.9500 .
C5J H5J 0.9500 .
C6J H6J 0.9500 .
C1K C6K 1.388(3) .
C1K C2K 1.391(4) .
C2K C3K 1.394(4) .
C2K H2K 0.9500 .
C3K C4K 1.375(4) .
C3K H3K 0.9500 .
C4K C5K 1.379(4) .
C4K H4K 0.9500 .
C5K C6K 1.388(3) .
C5K H5K 0.9500 .
C6K H6K 0.9500 .
C1L C6L 1.378(4) .
C1L C2L 1.391(3) .
C2L C3L 1.374(4) .
C2L H2L 0.9500 .
C3L C4L 1.373(4) .
C3L H3L 0.9500 .
C4L C5L 1.369(4) .
C4L H4L 0.9500 .
C5L C6L 1.401(4) .
C5L H5L 0.9500 .
C6L H6L 0.9500 .
O11 C11 1.427(3) .
O11 C41 1.451(3) .
C11 C21 1.527(3) .
C11 H11A 0.9900 .
C11 H11B 0.9900 .
C21 C31 1.516(3) .
C21 H21A 0.9900 .
C21 H21B 0.9900 .
C31 C41 1.512(3) .
C31 H31A 0.9900 .
C31 H31B 0.9900 .
C41 H41A 0.9900 .
C41 H41B 0.9900 .
O12 C42 1.451(3) .
O12 C12 1.452(3) .
C12 C22 1.512(4) .
C12 H12A 0.9900 .
C12 H12B 0.9900 .
C22 C32 1.512(4) .
C22 H22A 0.9900 .
C22 H22B 0.9900 .
C32 C42 1.467(3) .
C32 H32A 0.9900 .
C32 H32B 0.9900 .
C42 H42A 0.9900 .
C42 H42B 0.9900 .
O13 C43 1.403(3) .
O13 C13 1.462(3) .
C13 C23 1.510(3) .
C13 H13A 0.9900 .
C13 H13B 0.9900 .
C23 C33 1.512(4) .
C23 H23A 0.9900 .
C23 H23B 0.9900 .
C33 C43 1.487(4) .
C33 H33A 0.9900 .
C33 H33B 0.9900 .
C43 H43A 0.9900 .
C43 H43B 0.9900 .
O14 C14 1.356(8) .
O14 C44 1.391(7) .
C14 C24 1.507(9) .
C14 H14A 0.9900 .
C14 H14B 0.9900 .
C24 C34 1.486(9) .
C24 H24A 0.9900 .
C24 H24B 0.9900 .
C34 C44 1.419(10) .
C34 H34A 0.9900 .
C34 H34B 0.9900 .
C44 H44A 0.9900 .
C44 H44B 0.9900 .
O54 C54 1.402(14) .
O54 C84 1.452(14) .
C54 C64 1.533(15) .
C54 H54A 0.9900 .
C54 H54B 0.9900 .
C64 C74 1.506(15) .
C64 H64A 0.9900 .
C64 H64B 0.9900 .
C74 C84 1.467(16) .
C74 H74A 0.9900 .
C74 H74B 0.9900 .
C84 H84A 0.9900 .
C84 H84B 0.9900 .
O15 C15 1.321(5) .
O15 C45 1.558(5) .
C15 C25 1.496(5) .
C15 H15A 0.9900 .
C15 H15B 0.9900 .
C25 C35 1.509(5) .
C25 H25A 0.9900 .
C25 H25B 0.9900 .
C35 C45 1.564(5) .
C35 H35A 0.9900 .
C35 H35B 0.9900 .
C45 H45A 0.9900 .
C45 H45B 0.9900 .
O55 C55 1.378(8) .
O55 C85 1.524(8) .
C55 C65 1.527(8) .
C55 H55A 0.9900 .
C55 H55B 0.9900 .
C65 C75 1.533(8) .
C65 H65A 0.9900 .
C65 H65B 0.9900 .
C75 C85 1.617(8) .
C75 H75A 0.9900 .
C75 H75B 0.9900 .
C85 H85A 0.9900 .
C85 H85B 0.9900 .
O16 C16 1.367(6) .
O16 C46 1.488(7) .
C16 C26 1.532(6) .
C16 H16A 0.9900 .
C16 H16B 0.9900 .
C26 C36 1.508(7) .
C26 H26A 0.9900 .
C26 H26B 0.9900 .
C36 C46 1.519(5) .
C36 H36A 0.9900 .
C36 H36B 0.9900 .
C46 H46A 0.9900 .
C46 H46B 0.9900 .
O56 C56 1.371(8) .
O56 C86 1.508(8) .
C56 C66 1.521(8) .
C56 H56A 0.9900 .
C56 H56B 0.9900 .
C66 C76 1.502(8) .
C66 H66A 0.9900 .
C66 H66B 0.9900 .
C76 C86 1.524(8) .
C76 H76A 0.9900 .
C76 H76B 0.9900 .
C86 H86A 0.9900 .
C86 H86B 0.9900 .

loop_
_geom_torsion_atom_site_label_1
_geom_torsion_atom_site_label_2
_geom_torsion_atom_site_label_3
_geom_torsion_atom_site_label_4
_geom_torsion
_geom_torsion_site_symmetry_1
_geom_torsion_site_symmetry_2
_geom_torsion_site_symmetry_3
_geom_torsion_site_symmetry_4
O1A C1 C2 C1A -132.1(2) . . . .
O2A C1 C2 C1A 48.0(2) . . . .
O1A C1 C2 C1B 106.7(2) . . . .
O2A C1 C2 C1B -73.2(2) . . . .
O1A C1 C2 C1C -11.6(3) . . . .
O2A C1 C2 C1C 168.47(19) . . . .
C1B C2 C1A C6A -10.5(3) . . . .
C1C C2 C1A C6A 110.8(2) . . . .
C1 C2 C1A C6A -129.3(2) . . . .
C1B C2 C1A C2A 170.8(2) . . . .
C1C C2 C1A C2A -67.9(3) . . . .
C1 C2 C1A C2A 52.1(3) . . . .
C6A C1A C2A C3A -1.1(4) . . . .
C2 C1A C2A C3A 177.6(2) . . . .
C1A C2A C3A C4A 1.1(4) . . . .
C2A C3A C4A C5A -0.5(4) . . . .
C3A C4A C5A C6A -0.1(4) . . . .
C2A C1A C6A C5A 0.5(3) . . . .
C2 C1A C6A C5A -178.2(2) . . . .
C4A C5A C6A C1A 0.1(4) . . . .
C1A C2 C1B C2B -102.3(3) . . . .
C1C C2 C1B C2B 134.3(2) . . . .
C1 C2 C1B C2B 14.2(3) . . . .
C1A C2 C1B C6B 78.6(3) . . . .
C1C C2 C1B C6B -44.8(3) . . . .
C1 C2 C1B C6B -164.9(2) . . . .
C6B C1B C2B C3B -0.9(4) . . . .
C2 C1B C2B C3B -180.0(2) . . . .
C1B C2B C3B C4B 0.9(4) . . . .
C2B C3B C4B C5B -0.7(4) . . . .
C3B C4B C5B C6B 0.4(4) . . . .
C4B C5B C6B C1B -0.4(4) . . . .
C2B C1B C6B C5B 0.6(4) . . . .
C2 C1B C6B C5B 179.8(2) . . . .
C1A C2 C1C C2C -1.3(3) . . . .
C1B C2 C1C C2C 122.9(2) . . . .
C1 C2 C1C C2C -118.1(2) . . . .
C1A C2 C1C C6C -180.0(2) . . . .
C1B C2 C1C C6C -55.8(3) . . . .
C1 C2 C1C C6C 63.3(3) . . . .
C6C C1C C2C C3C -2.2(4) . . . .
C2 C1C C2C C3C 179.1(2) . . . .
C1C C2C C3C C4C 0.0(4) . . . .
C2C C3C C4C C5C 1.8(4) . . . .
C3C C4C C5C C6C -1.3(4) . . . .
C4C C5C C6C C1C -0.9(4) . . . .
C2C C1C C6C C5C 2.6(4) . . . .
C2 C1C C6C C5C -178.7(2) . . . .
O1B C3 C4 C1F 109.9(2) . . . .
O2B C3 C4 C1F -70.6(3) . . . .
O1B C3 C4 C1D -127.2(2) . . . .
O2B C3 C4 C1D 52.4(3) . . . .
O1B C3 C4 C1E -7.2(3) . . . .
O2B C3 C4 C1E 172.3(2) . . . .
C1F C4 C1D C6D -5.6(4) . . . .
C1E C4 C1D C6D 113.3(3) . . . .
C3 C4 C1D C6D -125.2(3) . . . .
C1F C4 C1D C2D 172.6(2) . . . .
C1E C4 C1D C2D -68.5(3) . . . .
C3 C4 C1D C2D 53.1(3) . . . .
C6D C1D C2D C3D -1.2(4) . . . .
C4 C1D C2D C3D -179.5(2) . . . .
C1D C2D C3D C4D -1.2(5) . . . .
C2D C3D C4D C5D 3.0(6) . . . .
C3D C4D C5D C6D -2.6(7) . . . .
C2D C1D C6D C5D 1.6(5) . . . .
C4 C1D C6D C5D 179.9(3) . . . .
C4D C5D C6D C1D 0.2(7) . . . .
C1F C4 C1E C6E 111.9(3) . . . .
C1D C4 C1E C6E -12.3(3) . . . .
C3 C4 C1E C6E -128.8(2) . . . .
C1F C4 C1E C2E -62.3(3) . . . .
C1D C4 C1E C2E 173.5(2) . . . .
C3 C4 C1E C2E 56.9(3) . . . .
C6E C1E C2E C3E 1.6(4) . . . .
C4 C1E C2E C3E 176.1(2) . . . .
C1E C2E C3E C4E -1.0(4) . . . .
C2E C3E C4E C5E -0.1(4) . . . .
C3E C4E C5E C6E 0.7(5) . . . .
C4E C5E C6E C1E -0.1(4) . . . .
C2E C1E C6E C5E -1.0(4) . . . .
C4 C1E C6E C5E -175.3(3) . . . .
C1D C4 C1F C6F -118.8(3) . . . .
C1E C4 C1F C6F 119.6(2) . . . .
C3 C4 C1F C6F -1.9(3) . . . .
C1D C4 C1F C2F 66.4(3) . . . .
C1E C4 C1F C2F -55.1(3) . . . .
C3 C4 C1F C2F -176.7(2) . . . .
C6F C1F C2F C3F 1.5(4) . . . .
C4 C1F C2F C3F 176.6(2) . . . .
C1F C2F C3F C4F -1.0(4) . . . .
C2F C3F C4F C5F 0.0(4) . . . .
C3F C4F C5F C6F 0.5(4) . . . .
C2F C1F C6F C5F -1.1(4) . . . .
C4 C1F C6F C5F -175.9(2) . . . .
C4F C5F C6F C1F 0.1(4) . . . .
O1C C5 C6 C1G -61.7(3) . . . .
O2C C5 C6 C1G 119.6(2) . . . .
O1C C5 C6 C1I -178.6(2) . . . .
O2C C5 C6 C1I 2.7(3) . . . .
O1C C5 C6 C1H 59.3(3) . . . .
O2C C5 C6 C1H -119.4(2) . . . .
C1I C6 C1G C2G -65.9(3) . . . .
C1H C6 C1G C2G 57.2(3) . . . .
C5 C6 C1G C2G 171.5(2) . . . .
C1I C6 C1G C6G 107.8(3) . . . .
C1H C6 C1G C6G -129.1(2) . . . .
C5 C6 C1G C6G -14.8(3) . . . .
C6G C1G C2G C3G 1.7(4) . . . .
C6 C1G C2G C3G 175.8(2) . . . .
C1G C2G C3G C4G -2.0(4) . . . .
C2G C3G C4G C5G 0.8(4) . . . .
C3G C4G C5G C6G 0.6(4) . . . .
C2G C1G C6G C5G -0.3(4) . . . .
C6 C1G C6G C5G -174.1(2) . . . .
C4G C5G C6G C1G -0.9(4) . . . .
C1G C6 C1H C6H 14.0(3) . . . .
C1I C6 C1H C6H 132.7(3) . . . .
C5 C6 C1H C6H -104.4(3) . . . .
C1G C6 C1H C2H -171.5(2) . . . .
C1I C6 C1H C2H -52.8(3) . . . .
C5 C6 C1H C2H 70.1(3) . . . .
C6H C1H C2H C3H -1.6(4) . . . .
C6 C1H C2H C3H -176.4(2) . . . .
C1H C2H C3H C4H 1.0(5) . . . .
C2H C3H C4H C5H -0.3(5) . . . .
C3H C4H C5H C6H 0.3(5) . . . .
C2H C1H C6H C5H 1.6(4) . . . .
C6 C1H C6H C5H 176.2(2) . . . .
C4H C5H C6H C1H -1.0(4) . . . .
C1G C6 C1I C2I -74.0(3) . . . .
C1H C6 C1I C2I 162.3(2) . . . .
C5 C6 C1I C2I 45.9(3) . . . .
C1G C6 C1I C6I 97.8(3) . . . .
C1H C6 C1I C6I -25.9(3) . . . .
C5 C6 C1I C6I -142.4(2) . . . .
C6I C1I C2I C3I 1.7(4) . . . .
C6 C1I C2I C3I 173.8(3) . . . .
C1I C2I C3I C4I 0.0(4) . . . .
C2I C3I C4I C5I -1.8(5) . . . .
C3I C4I C5I C6I 1.9(5) . . . .
C4I C5I C6I C1I -0.1(5) . . . .
C2I C1I C6I C5I -1.6(4) . . . .
C6 C1I C6I C5I -173.6(3) . . . .
O2D C7 C8 C1K 99.3(2) . . . .
O1D C7 C8 C1K -79.2(2) . . . .
O2D C7 C8 C1L -21.0(3) . . . .
O1D C7 C8 C1L 160.5(2) . . . .
O2D C7 C8 C1J -142.1(2) . . . .
O1D C7 C8 C1J 39.4(3) . . . .
C1K C8 C1J C6J -15.1(3) . . . .
C1L C8 C1J C6J 108.3(3) . . . .
C7 C8 C1J C6J -132.4(3) . . . .
C1K C8 C1J C2J 166.2(2) . . . .
C1L C8 C1J C2J -70.3(3) . . . .
C7 C8 C1J C2J 49.0(3) . . . .
C6J C1J C2J C3J -0.3(4) . . . .
C8 C1J C2J C3J 178.4(2) . . . .
C1J C2J C3J C5J 0.5(4) . . . .
C6J C4J C5J C3J -0.1(5) . . . .
C2J C3J C5J C4J -0.3(4) . . . .
C2J C1J C6J C4J 0.0(4) . . . .
C8 C1J C6J C4J -178.7(2) . . . .
C5J C4J C6J C1J 0.3(4) . . . .
C1L C8 C1K C6K 145.6(2) . . . .
C1J C8 C1K C6K -90.2(3) . . . .
C7 C8 C1K C6K 26.1(3) . . . .
C1L C8 C1K C2K -38.3(3) . . . .
C1J C8 C1K C2K 85.9(3) . . . .
C7 C8 C1K C2K -157.7(2) . . . .
C6K C1K C2K C3K 0.4(4) . . . .
C8 C1K C2K C3K -176.0(2) . . . .
C1K C2K C3K C4K -0.1(4) . . . .
C2K C3K C4K C5K -0.1(4) . . . .
C3K C4K C5K C6K -0.1(4) . . . .
C2K C1K C6K C5K -0.5(4) . . . .
C8 C1K C6K C5K 175.7(2) . . . .
C4K C5K C6K C1K 0.4(4) . . . .
C1K C8 C1L C6L 129.5(3) . . . .
C1J C8 C1L C6L 6.2(4) . . . .
C7 C8 C1L C6L -111.6(3) . . . .
C1K C8 C1L C2L -52.8(3) . . . .
C1J C8 C1L C2L -176.1(2) . . . .
C7 C8 C1L C2L 66.1(3) . . . .
C6L C1L C2L C3L 1.5(4) . . . .
C8 C1L C2L C3L -176.3(3) . . . .
C1L C2L C3L C4L 1.4(5) . . . .
C2L C3L C4L C5L -2.8(6) . . . .
C3L C4L C5L C6L 1.4(6) . . . .
C2L C1L C6L C5L -2.9(5) . . . .
C8 C1L C6L C5L 174.8(3) . . . .
C4L C5L C6L C1L 1.5(5) . . . .
C41 O11 C11 C21 -14.4(3) . . . .
O11 C11 C21 C31 -9.3(3) . . . .
C11 C21 C31 C41 28.0(3) . . . .
C11 O11 C41 C31 32.4(2) . . . .
C21 C31 C41 O11 -36.8(3) . . . .
C42 O12 C12 C22 -2.3(3) . . . .
O12 C12 C22 C32 22.2(3) . . . .
C12 C22 C32 C42 -33.4(3) . . . .
C12 O12 C42 C32 -19.4(3) . . . .
C22 C32 C42 O12 32.6(3) . . . .
C43 O13 C13 C23 35.5(3) . . . .
O13 C13 C23 C33 -13.5(3) . . . .
C13 C23 C33 C43 -11.7(4) . . . .
C13 O13 C43 C33 -43.4(3) . . . .
C23 C33 C43 O13 34.1(4) . . . .
C44 O14 C14 C24 -12.6(13) . . . .
O14 C14 C24 C34 10.5(15) . . . .
C14 C24 C34 C44 -3.8(15) . . . .
C14 O14 C44 C34 10.6(14) . . . .
C24 C34 C44 O14 -3.8(16) . . . .
C84 O54 C54 C64 44(3) . . . .
O54 C54 C64 C74 -13(4) . . . .
C54 C64 C74 C84 -22(4) . . . .
C54 O54 C84 C74 -60(2) . . . .
C64 C74 C84 O54 50(3) . . . .
C45 O15 C15 C25 -8.1(8) . . . .
O15 C15 C25 C35 -17.9(8) . . . .
C15 C25 C35 C45 36.1(6) . . . .
C15 O15 C45 C35 29.2(5) . . . .
C25 C35 C45 O15 -38.2(4) . . . .
C85 O55 C55 C65 -20.8(14) . . . .
O55 C55 C65 C75 -23.1(15) . . . .
C55 C65 C75 C85 53.0(11) . . . .
C55 O55 C85 C75 53.6(10) . . . .
C65 C75 C85 O55 -65.8(9) . . . .
C46 O16 C16 C26 -44.0(7) . . . .
O16 C16 C26 C36 41.3(7) . . . .
C16 C26 C36 C46 -21.9(7) . . . .
C16 O16 C46 C36 29.1(6) . . . .
C26 C36 C46 O16 -2.2(7) . . . .
C86 O56 C56 C66 -23(2) . . . .
O56 C56 C66 C76 36.0(19) . . . .
C56 C66 C76 C86 -32.5(17) . . . .
C56 O56 C86 C76 1(2) . . . .
C66 C76 C86 O56 21.1(18) . . . .
